data_4322690
loop_
_publ_author_name
'Simon Aldridge'
'Hisako Hashimoto'
'Kazumori Kawamura'
'Maoyu Shang'
'Thomas P. Fehlner'

_publ_section_title
;
 Cluster Expansion Reactions of Group 6 Metallaboranes. Syntheses, Crystal
 Structures, and Spectroscopic Characterizations of (Cp*Cr)2B5H9,
 (Cp*Cr)2B4H8Fe(CO)3, (Cp*Cr)2B4H7Co(CO)3, and (Cp*Mo)2B5H9Fe(CO)3
;
_journal_name_full 'Inorganic Chemistry'
_journal_page_first 928
_journal_page_last 940
_journal_paper_doi 10.1021/ic971251k
_journal_volume 37
_journal_year 1998
_chemical_formula_sum 'C23 H39 B5 Fe Mo2 O3'
_chemical_formula_weight 665.32
_chemical_name_systematic
; 
(Me5CpMo)2B5H9Fe(CO)3
;
_space_group_IT_number 43
_symmetry_cell_setting orthorhombic
_symmetry_space_group_name_Hall 'F 2 -2d'
_symmetry_space_group_name_H-M 'F d d 2'
_atom_sites_solution_hydrogens difmap
_atom_sites_solution_primary direct
_atom_sites_solution_secondary difmap
_audit_creation_method SHELXL
_cell_angle_alpha 90.00
_cell_angle_beta 90.00
_cell_angle_gamma 90.00
_cell_formula_units_Z 16
_cell_length_a 24.679(7)
_cell_length_b 25.126(2)
_cell_length_c 17.958(2)
_cell_measurement_reflns_used 25
_cell_measurement_temperature 293(2)
_cell_measurement_theta_max 17
_cell_measurement_theta_min 13
_cell_volume 11135(4)
_computing_cell_refinement 'CAD4 (Enraf-Nonius, 1977)'
_computing_data_collection 'CAD4 (Enraf-Nonius, 1977)'
_computing_data_reduction 'SDP_Package (Enraf-Nonius, 1985)'
_computing_molecular_graphics 'SHELXTL-V5 (Siemens, 1994)'
_computing_publication_material 'SHELXTL-V5 (Siemens, 1994)'
_computing_structure_refinement 'SHELXL-93 (Sheldrick, 1993)'
_computing_structure_solution 'SHELXS-86 (Sheldrick, 1990)'
_diffrn_ambient_temperature 293(2)
_diffrn_measurement_device 'Enraf-Nonius CAD4'
_diffrn_measurement_method \w/2\q
_diffrn_radiation_monochromator graphite
_diffrn_radiation_source 'fine-focus sealed tube'
_diffrn_radiation_type MoK\a
_diffrn_radiation_wavelength 0.71073
_diffrn_reflns_av_R_equivalents 0.0181
_diffrn_reflns_av_sigmaI/netI 0.0278
_diffrn_reflns_limit_h_max 29
_diffrn_reflns_limit_h_min -29
_diffrn_reflns_limit_k_max 29
_diffrn_reflns_limit_k_min -29
_diffrn_reflns_limit_l_max 21
_diffrn_reflns_limit_l_min -21
_diffrn_reflns_number 5060
_diffrn_reflns_theta_max 25.00
_diffrn_reflns_theta_min 2.31
_diffrn_standards_decay_% 0
_diffrn_standards_interval_count 200
_diffrn_standards_interval_time 120
_diffrn_standards_number 3
_exptl_absorpt_coefficient_mu 1.424
_exptl_absorpt_correction_T_max 0.9901
_exptl_absorpt_correction_T_min 0.9600
_exptl_absorpt_correction_type empirical
_exptl_crystal_colour orange
_exptl_crystal_density_diffrn 1.587
_exptl_crystal_density_meas ?
_exptl_crystal_description needle-shaped
_exptl_crystal_F_000 5376
_exptl_crystal_size_max 0.45
_exptl_crystal_size_mid 0.13
_exptl_crystal_size_min 0.10
_refine_diff_density_max 1.045
_refine_diff_density_min -0.585
_refine_diff_density_rms 0.093
_refine_ls_abs_structure_details 'Flack H D (1983), Acta Cryst. A39, 876-881'
_refine_ls_abs_structure_Flack 0.41(4)
_refine_ls_goodness_of_fit_all 1.168
_refine_ls_goodness_of_fit_obs 1.173
_refine_ls_hydrogen_treatment mixed
_refine_ls_matrix_type full
_refine_ls_number_parameters 336
_refine_ls_number_reflns 4890
_refine_ls_number_restraints 9
_refine_ls_restrained_S_all 1.167
_refine_ls_restrained_S_obs 1.172
_refine_ls_R_factor_all 0.0406
_refine_ls_R_factor_obs 0.0390
_refine_ls_shift/esd_max 0.001
_refine_ls_shift/esd_mean 0.000
_refine_ls_structure_factor_coef Fsqd
_refine_ls_weighting_details 'w=1/[\s^2^(Fo^2^)+(0.0438P)^2^+87.3747P] where P=(Fo^2^+2Fc^2^)/3'
_refine_ls_weighting_scheme calc
_refine_ls_wR_factor_all 0.1009
_refine_ls_wR_factor_obs 0.0994
_reflns_number_observed 4718
_reflns_number_total 4890
_reflns_observed_criterion >2sigma(I)
_cod_data_source_file ic971251k_2.cif
_cod_data_source_block f9703
_cod_depositor_comments
;
The following automatic conversions were performed:

'_exptl_crystal_density_meas' value 'not measured' was changed to '?'
- the value is perceived as not measured.

Automatic conversion script
Id: cif_fix_values 3008 2015-01-20 13:52:24Z robertas 

The following automatic conversions were performed:

'_refine_ls_weighting_scheme' value 'calc
w=1/[\s^2^(Fo^2^)+(0.0438P)^2^+87.3747P] where P=(Fo^2^+2Fc^2^)/3'
was changed to 'calc'. New tag '_refine_ls_weighting_details' was
created. The value of the new tag was set to
'w=1/[\s^2^(Fo^2^)+(0.0438P)^2^+87.3747P] where P=(Fo^2^+2Fc^2^)/3'.

Automatic conversion script
Id: cif_fix_values 3143 2015-03-26 13:38:13Z robertas 
;
_cod_original_cell_volume 11135.3(34)
_cod_database_code 4322690

loop_
_symmetry_equiv_pos_as_xyz
'x, y, z'
'-x, -y, z'
'-x+1/4, y+1/4, z+1/4'
'x+1/4, -y+1/4, z+1/4'
'x, y+1/2, z+1/2'
'-x, -y+1/2, z+1/2'
'-x+1/4, y+3/4, z+3/4'
'x+1/4, -y+3/4, z+3/4'
'x+1/2, y, z+1/2'
'-x+1/2, -y, z+1/2'
'-x+3/4, y+1/4, z+3/4'
'x+3/4, -y+1/4, z+3/4'
'x+1/2, y+1/2, z'
'-x+1/2, -y+1/2, z'
'-x+3/4, y+3/4, z+1/4'
'x+3/4, -y+3/4, z+1/4'

loop_
_atom_site_aniso_label
_atom_site_aniso_U_11
_atom_site_aniso_U_22
_atom_site_aniso_U_33
_atom_site_aniso_U_23
_atom_site_aniso_U_13
_atom_site_aniso_U_12
Fe 0.0513(5) 0.0486(5) 0.0238(4) 0.0003(4) -0.0026(4) -0.0120(5)
Mo1 0.0351(3) 0.0323(3) 0.0277(3) -0.0030(2) 0.0036(2) 0.0029(2)
Mo2 0.0352(3) 0.0328(3) 0.0274(3) 0.0036(2) -0.0003(2) 0.0036(2)
B1 0.036(4) 0.043(4) 0.040(4) 0.004(3) 0.002(3) -0.005(3)
B2 0.051(5) 0.041(4) 0.043(4) 0.005(4) -0.007(4) -0.004(4)
B3 0.048(5) 0.036(4) 0.036(4) -0.009(3) 0.010(3) -0.004(3)
B4 0.056(5) 0.036(4) 0.037(4) -0.015(4) 0.005(4) -0.002(3)
B5 0.044(4) 0.041(4) 0.028(3) 0.001(3) -0.007(3) 0.003(3)
C1 0.071(5) 0.081(6) 0.026(4) 0.008(3) -0.004(4) -0.016(4)
O1 0.129(6) 0.137(6) 0.027(3) 0.009(4) 0.002(4) -0.053(5)
C2 0.084(6) 0.067(5) 0.033(4) 0.010(4) -0.005(4) -0.026(5)
O2 0.069(4) 0.122(6) 0.071(4) 0.007(4) -0.037(4) -0.017(4)
C3 0.071(5) 0.060(5) 0.034(4) -0.010(4) -0.008(4) -0.014(4)
O3 0.136(6) 0.071(4) 0.059(4) -0.028(3) 0.005(4) -0.018(4)
C11 0.035(4) 0.050(4) 0.063(5) 0.000(4) 0.013(4) 0.009(3)
C12 0.062(5) 0.066(6) 0.054(5) -0.017(4) 0.015(4) 0.021(4)
C13 0.055(4) 0.042(4) 0.065(5) -0.008(4) -0.002(4) 0.008(4)
C14 0.043(4) 0.042(4) 0.057(5) 0.002(3) 0.006(3) 0.019(3)
C15 0.044(4) 0.048(4) 0.043(4) 0.002(3) -0.004(3) 0.010(3)
C16 0.048(5) 0.069(6) 0.163(13) 0.017(7) 0.022(6) 0.000(4)
C17 0.111(9) 0.115(9) 0.056(6) -0.019(6) 0.036(6) 0.038(7)
C18 0.111(9) 0.048(5) 0.123(10) -0.032(6) -0.038(7) 0.013(5)
C19 0.062(5) 0.054(5) 0.096(7) 0.027(5) 0.007(5) 0.013(4)
C20 0.078(6) 0.079(6) 0.064(6) -0.015(5) -0.034(5) 0.025(5)
C21 0.036(3) 0.047(4) 0.063(4) 0.008(4) 0.000(4) 0.005(3)
C22 0.050(4) 0.041(4) 0.063(5) 0.018(3) -0.003(4) 0.014(3)
C23 0.049(4) 0.034(3) 0.049(4) 0.002(3) 0.000(4) 0.009(3)
C24 0.059(5) 0.042(4) 0.047(4) -0.006(3) 0.004(3) 0.025(3)
C25 0.041(4) 0.044(4) 0.059(5) 0.001(3) 0.008(3) 0.020(3)
C26 0.037(4) 0.097(7) 0.113(9) 0.027(6) -0.008(5) -0.003(4)
C27 0.080(6) 0.066(5) 0.068(6) 0.024(5) -0.008(5) 0.010(5)
C28 0.085(6) 0.044(4) 0.084(6) 0.004(5) 0.003(5) 0.002(4)
C29 0.108(8) 0.088(7) 0.051(5) -0.026(5) -0.006(5) 0.031(6)
C30 0.076(6) 0.094(7) 0.075(7) 0.022(5) 0.037(5) 0.030(6)

loop_
_atom_site_label
_atom_site_type_symbol
_atom_site_fract_x
_atom_site_fract_y
_atom_site_fract_z
_atom_site_U_iso_or_equiv
_atom_site_thermal_displace_type
_atom_site_occupancy
_atom_site_calc_flag
_atom_site_refinement_flags
_atom_site_disorder_group
Fe Fe 0.27512(4) 0.50361(4) 0.80489(6) 0.0412(2) Uani 1 d . .
Mo1 Mo 0.21906(2) 0.53919(2) 0.68259(3) 0.03172(14) Uani 1 d D .
Mo2 Mo 0.30214(2) 0.45562(2) 0.67220(3) 0.03179(14) Uani 1 d D .
B1 B 0.3124(3) 0.5445(3) 0.7113(5) 0.040(2) Uani 1 d D .
H1 H 0.3439(34) 0.5670(32) 0.7255(45) 0.060 Uiso 1 d . .
H2 H 0.2811(16) 0.5677(22) 0.6762(41) 0.048 Uiso 1 d D .
H3 H 0.3309(23) 0.5162(16) 0.6681(32) 0.048 Uiso 1 d D .
B2 B 0.2469(4) 0.4297(4) 0.7577(5) 0.045(2) Uani 1 d . .
H4 H 0.2415(34) 0.3956(34) 0.7880(50) 0.068 Uiso 1 d . .
B3 B 0.1969(3) 0.4795(3) 0.7634(4) 0.040(2) Uani 1 d . .
H5 H 0.1534(31) 0.4715(30) 0.7970(49) 0.060 Uiso 1 d . .
B4 B 0.2095(4) 0.4478(3) 0.6793(6) 0.043(2) Uani 1 d . .
H6 H 0.1891(37) 0.4304(35) 0.6577(53) 0.065 Uiso 1 d . .
B5 B 0.2337(3) 0.4763(3) 0.5939(4) 0.037(2) Uani 1 d D .
H7 H 0.2127(31) 0.4672(31) 0.5330(48) 0.056 Uiso 1 d . .
H8 H 0.2348(29) 0.5225(16) 0.5926(23) 0.045 Uiso 1 d D .
H9 H 0.2800(16) 0.4788(27) 0.5889(25) 0.045 Uiso 1 d D .
C1 C 0.2450(4) 0.4733(4) 0.8827(4) 0.059(2) Uani 1 d . .
O1 O 0.2254(3) 0.4548(3) 0.9364(4) 0.098(3) Uani 1 d . .
C2 C 0.3432(4) 0.4927(4) 0.8326(4) 0.061(2) Uani 1 d . .
O2 O 0.3871(3) 0.4887(3) 0.8547(4) 0.087(2) Uani 1 d . .
C3 C 0.2726(4) 0.5693(3) 0.8403(4) 0.055(2) Uani 1 d . .
O3 O 0.2729(3) 0.6108(3) 0.8665(4) 0.089(2) Uani 1 d . .
C11 C 0.1251(3) 0.5579(3) 0.6883(5) 0.049(2) Uani 1 d . .
C12 C 0.1497(4) 0.5908(4) 0.7396(5) 0.061(2) Uani 1 d . .
C13 C 0.1851(3) 0.6245(3) 0.7028(5) 0.054(2) Uani 1 d . .
C14 C 0.1829(3) 0.6134(3) 0.6265(4) 0.047(2) Uani 1 d . .
C15 C 0.1449(3) 0.5715(3) 0.6159(4) 0.045(2) Uani 1 d . .
C16 C 0.0785(4) 0.5198(4) 0.6995(8) 0.093(4) Uani 1 d . .
H16A H 0.0890(4) 0.4849(4) 0.6834(8) 0.140 Uiso 1 calc R .
H16B H 0.0479(4) 0.5316(4) 0.6710(8) 0.140 Uiso 1 calc R .
H16C H 0.0690(4) 0.5188(4) 0.7514(8) 0.140 Uiso 1 calc R .
C17 C 0.1346(5) 0.5932(5) 0.8226(5) 0.094(4) Uani 1 d . .
H17A H 0.1581(5) 0.6178(5) 0.8477(5) 0.141 Uiso 1 calc R .
H17B H 0.1385(5) 0.5585(5) 0.8443(5) 0.141 Uiso 1 calc R .
H17C H 0.0977(5) 0.6048(5) 0.8276(5) 0.141 Uiso 1 calc R .
C18 C 0.2140(5) 0.6734(4) 0.7337(7) 0.094(4) Uani 1 d . .
H18A H 0.1933(5) 0.7047(4) 0.7222(7) 0.141 Uiso 1 calc R .
H18B H 0.2493(5) 0.6762(4) 0.7115(7) 0.141 Uiso 1 calc R .
H18C H 0.2176(5) 0.6700(4) 0.7867(7) 0.141 Uiso 1 calc R .
C19 C 0.2103(3) 0.6431(4) 0.5633(6) 0.071(3) Uani 1 d . .
H19A H 0.1832(3) 0.6586(4) 0.5316(6) 0.107 Uiso 1 calc R .
H19B H 0.2320(3) 0.6188(4) 0.5349(6) 0.107 Uiso 1 calc R .
H19C H 0.2328(3) 0.6707(4) 0.5833(6) 0.107 Uiso 1 calc R .
C20 C 0.1247(4) 0.5500(4) 0.5431(5) 0.074(3) Uani 1 d . .
H20A H 0.0889(4) 0.5632(4) 0.5338(5) 0.110 Uiso 1 calc R .
H20B H 0.1239(4) 0.5119(4) 0.5452(5) 0.110 Uiso 1 calc R .
H20C H 0.1485(4) 0.5612(4) 0.5038(5) 0.110 Uiso 1 calc R .
C21 C 0.3904(3) 0.4224(3) 0.6729(5) 0.049(2) Uani 1 d . .
C22 C 0.3609(3) 0.3843(3) 0.7142(5) 0.052(2) Uani 1 d . .
C23 C 0.3205(3) 0.3625(2) 0.6680(4) 0.044(2) Uani 1 d . .
C24 C 0.3260(3) 0.3851(3) 0.5961(4) 0.049(2) Uani 1 d . .
C25 C 0.3691(3) 0.4220(3) 0.5981(4) 0.048(2) Uani 1 d . .
C26 C 0.4410(3) 0.4511(4) 0.6945(7) 0.082(3) Uani 1 d . .
H26A H 0.4414(3) 0.4856(4) 0.6716(7) 0.123 Uiso 1 calc R .
H26B H 0.4719(3) 0.4311(4) 0.6782(7) 0.123 Uiso 1 calc R .
H26C H 0.4421(3) 0.4550(4) 0.7477(7) 0.123 Uiso 1 calc R .
C27 C 0.3725(4) 0.3658(4) 0.7922(5) 0.072(2) Uani 1 d . .
H27A H 0.4006(4) 0.3874(4) 0.8135(5) 0.107 Uiso 1 calc R .
H27B H 0.3840(4) 0.3293(4) 0.7912(5) 0.107 Uiso 1 calc R .
H27C H 0.3402(4) 0.3689(4) 0.8218(5) 0.107 Uiso 1 calc R .
C28 C 0.2841(4) 0.3164(3) 0.6847(7) 0.071(2) Uani 1 d . .
H28A H 0.3002(4) 0.2842(3) 0.6662(7) 0.107 Uiso 1 calc R .
H28B H 0.2496(4) 0.3218(3) 0.6610(7) 0.107 Uiso 1 calc R .
H28C H 0.2790(4) 0.3136(3) 0.7375(7) 0.107 Uiso 1 calc R .
C29 C 0.2962(5) 0.3680(4) 0.5271(5) 0.082(3) Uani 1 d . .
H29A H 0.2580(5) 0.3672(4) 0.5370(5) 0.124 Uiso 1 calc R .
H29B H 0.3082(5) 0.3332(4) 0.5126(5) 0.124 Uiso 1 calc R .
H29C H 0.3035(5) 0.3927(4) 0.4876(5) 0.124 Uiso 1 calc R .
C30 C 0.3932(4) 0.4492(4) 0.5321(6) 0.082(3) Uani 1 d . .
H30A H 0.4209(4) 0.4272(4) 0.5110(6) 0.123 Uiso 1 calc R .
H30B H 0.4086(4) 0.4826(4) 0.5473(6) 0.123 Uiso 1 calc R .
H30C H 0.3654(4) 0.4555(4) 0.4956(6) 0.123 Uiso 1 calc R .

loop_
_atom_type_symbol
_atom_type_description
_atom_type_scat_dispersion_real
_atom_type_scat_dispersion_imag
_atom_type_scat_source
C C 0.0033 0.0016 'International Tables Vol C Tables 4.2.6.8 and 6.1.1.4'
H H 0.0000 0.0000 'International Tables Vol C Tables 4.2.6.8 and 6.1.1.4'
B B 0.0013 0.0007 'International Tables Vol C Tables 4.2.6.8 and 6.1.1.4'
O O 0.0106 0.0060 'International Tables Vol C Tables 4.2.6.8 and 6.1.1.4'
Fe Fe 0.3463 0.8444 'International Tables Vol C Tables 4.2.6.8 and 6.1.1.4'
Mo Mo -1.6832 0.6857 'International Tables Vol C Tables 4.2.6.8 and 6.1.1.4'

loop_
_geom_angle_atom_site_label_1
_geom_angle_atom_site_label_2
_geom_angle_atom_site_label_3
_geom_angle
_geom_angle_site_symmetry_1
_geom_angle_site_symmetry_3
_geom_angle_publ_flag
C1 Fe C3 96.0(4) . . ?
C1 Fe C2 96.4(4) . . ?
C3 Fe C2 94.4(4) . . ?
C1 Fe B3 77.0(3) . . ?
C3 Fe B3 110.8(4) . . ?
C2 Fe B3 154.4(4) . . ?
C1 Fe B2 78.6(4) . . ?
C3 Fe B2 158.8(4) . . ?
C2 Fe B2 106.5(4) . . ?
B3 Fe B2 48.1(3) . . ?
C1 Fe B1 177.4(4) . . ?
C3 Fe B1 81.5(3) . . ?
C2 Fe B1 83.6(3) . . ?
B3 Fe B1 104.1(3) . . ?
B2 Fe B1 103.9(3) . . ?
C1 Fe Mo1 124.4(3) . . ?
C3 Fe Mo1 88.0(3) . . ?
C2 Fe Mo1 138.8(2) . . ?
B3 Fe Mo1 50.5(2) . . ?
B2 Fe Mo1 78.6(2) . . ?
B1 Fe Mo1 56.0(2) . . ?
C1 Fe Mo2 127.0(3) . . ?
C3 Fe Mo2 136.7(3) . . ?
C2 Fe Mo2 86.9(3) . . ?
B3 Fe Mo2 78.1(2) . . ?
B2 Fe Mo2 50.3(2) . . ?
B1 Fe Mo2 55.6(2) . . ?
Mo1 Fe Mo2 64.67(3) . . ?
B3 Mo1 B5 91.6(3) . . ?
B3 Mo1 C14 139.5(3) . . ?
B5 Mo1 C14 108.5(3) . . ?
B3 Mo1 B4 45.6(3) . . ?
B5 Mo1 B4 46.1(3) . . ?
C14 Mo1 B4 139.0(3) . . ?
B3 Mo1 C13 116.4(3) . . ?
B5 Mo1 C13 143.7(3) . . ?
C14 Mo1 C13 35.2(3) . . ?
B4 Mo1 C13 151.9(3) . . ?
B3 Mo1 C15 112.9(3) . . ?
B5 Mo1 C15 90.4(3) . . ?
C14 Mo1 C15 35.8(3) . . ?
B4 Mo1 C15 104.6(3) . . ?
C13 Mo1 C15 58.5(3) . . ?
B3 Mo1 B1 98.0(3) . . ?
B5 Mo1 B1 92.1(3) . . ?
C14 Mo1 B1 115.3(3) . . ?
B4 Mo1 B1 99.3(3) . . ?
C13 Mo1 B1 105.3(3) . . ?
C15 Mo1 B1 148.9(3) . . ?
B3 Mo1 C11 82.0(3) . . ?
B5 Mo1 C11 108.9(3) . . ?
C14 Mo1 C11 58.6(3) . . ?
B4 Mo1 C11 95.6(3) . . ?
C13 Mo1 C11 57.2(3) . . ?
C15 Mo1 C11 35.4(3) . . ?
B1 Mo1 C11 159.0(3) . . ?
B3 Mo1 C12 84.7(3) . . ?
B5 Mo1 C12 142.6(3) . . ?
C14 Mo1 C12 57.8(3) . . ?
B4 Mo1 C12 118.6(3) . . ?
C13 Mo1 C12 34.2(3) . . ?
C15 Mo1 C12 57.7(3) . . ?
B1 Mo1 C12 125.2(3) . . ?
C11 Mo1 C12 33.8(3) . . ?
B3 Mo1 Fe 50.4(2) . . ?
B5 Mo1 Fe 104.7(2) . . ?
C14 Mo1 Fe 144.1(2) . . ?
B4 Mo1 Fe 75.4(3) . . ?
C13 Mo1 Fe 110.9(2) . . ?
C15 Mo1 Fe 156.8(2) . . ?
B1 Mo1 Fe 49.7(2) . . ?
C11 Mo1 Fe 121.6(2) . . ?
C12 Mo1 Fe 101.3(2) . . ?
B3 Mo1 Mo2 73.9(2) . . ?
B5 Mo1 Mo2 49.3(2) . . ?
C14 Mo1 Mo2 145.2(2) . . ?
B4 Mo1 Mo2 50.2(2) . . ?
C13 Mo1 Mo2 156.6(2) . . ?
C15 Mo1 Mo2 139.7(2) . . ?
B1 Mo1 Mo2 51.3(2) . . ?
C11 Mo1 Mo2 145.8(2) . . ?
C12 Mo1 Mo2 156.7(2) . . ?
Fe Mo1 Mo2 57.78(3) . . ?
B3 Mo1 H2 124.6(16) . . ?
B5 Mo1 H2 95.9(27) . . ?
C14 Mo1 H2 88.8(14) . . ?
B4 Mo1 H2 120.7(20) . . ?
C13 Mo1 H2 87.0(21) . . ?
C15 Mo1 H2 121.8(15) . . ?
B1 Mo1 H2 27.2(14) . . ?
C11 Mo1 H2 143.5(19) . . ?
C12 Mo1 H2 116.7(25) . . ?
Fe Mo1 H2 74.7(18) . . ?
Mo2 Mo1 H2 70.6(19) . . ?
B3 Mo1 H8 121.4(14) . . ?
B5 Mo1 H8 29.9(13) . . ?
C14 Mo1 H8 82.7(17) . . ?
B4 Mo1 H8 75.8(13) . . ?
C13 Mo1 H8 117.0(16) . . ?
C15 Mo1 H8 77.3(23) . . ?
B1 Mo1 H8 89.9(25) . . ?
C11 Mo1 H8 108.1(25) . . ?
C12 Mo1 H8 134.6(22) . . ?
Fe Mo1 H8 124.0(22) . . ?
Mo2 Mo1 H8 66.8(20) . . ?
H2 Mo1 H8 80.5(36) . . ?
B2 Mo2 B5 92.2(3) . . ?
B2 Mo2 C25 139.6(3) . . ?
B5 Mo2 C25 105.3(3) . . ?
B2 Mo2 B4 46.0(3) . . ?
B5 Mo2 B4 46.4(3) . . ?
C25 Mo2 B4 136.1(3) . . ?
B2 Mo2 C24 110.5(3) . . ?
B5 Mo2 C24 90.0(3) . . ?
C25 Mo2 C24 35.8(3) . . ?
B4 Mo2 C24 102.7(3) . . ?
B2 Mo2 C21 118.6(3) . . ?
B5 Mo2 C21 141.7(3) . . ?
C25 Mo2 C21 36.4(3) . . ?
B4 Mo2 C21 153.9(3) . . ?
C24 Mo2 C21 59.5(3) . . ?
B2 Mo2 B1 98.2(3) . . ?
B5 Mo2 B1 92.7(3) . . ?
C25 Mo2 B1 116.5(3) . . ?
B4 Mo2 B1 99.9(3) . . ?
C24 Mo2 B1 151.0(3) . . ?
C21 Mo2 B1 103.7(3) . . ?
B2 Mo2 C23 81.2(3) . . ?
B5 Mo2 C23 110.4(3) . . ?
C25 Mo2 C23 58.8(3) . . ?
B4 Mo2 C23 96.1(3) . . ?
C24 Mo2 C23 35.0(3) . . ?
C21 Mo2 C23 58.1(2) . . ?
B1 Mo2 C23 156.9(3) . . ?
B2 Mo2 C22 86.2(3) . . ?
B5 Mo2 C22 144.2(3) . . ?
C25 Mo2 C22 58.4(3) . . ?
B4 Mo2 C22 121.0(3) . . ?
C24 Mo2 C22 57.7(3) . . ?
C21 Mo2 C22 34.5(3) . . ?
B1 Mo2 C22 122.9(3) . . ?
C23 Mo2 C22 34.1(3) . . ?
B2 Mo2 Fe 50.4(2) . . ?
B5 Mo2 Fe 104.9(2) . . ?
C25 Mo2 Fe 147.3(2) . . ?
B4 Mo2 Fe 75.4(2) . . ?
C24 Mo2 Fe 155.3(2) . . ?
C21 Mo2 Fe 112.2(2) . . ?
B1 Mo2 Fe 49.7(2) . . ?
C23 Mo2 Fe 120.2(2) . . ?
C22 Mo2 Fe 101.5(2) . . ?
B2 Mo2 Mo1 74.3(2) . . ?
B5 Mo2 Mo1 49.7(2) . . ?
C25 Mo2 Mo1 143.7(2) . . ?
B4 Mo2 Mo1 50.5(2) . . ?
C24 Mo2 Mo1 139.6(2) . . ?
C21 Mo2 Mo1 155.0(2) . . ?
B1 Mo2 Mo1 51.6(2) . . ?
C23 Mo2 Mo1 146.6(2) . . ?
C22 Mo2 Mo1 157.6(2) . . ?
Fe Mo2 Mo1 57.55(3) . . ?
B2 Mo2 H3 124.9(15) . . ?
B5 Mo2 H3 94.5(24) . . ?
C25 Mo2 H3 90.2(15) . . ?
B4 Mo2 H3 119.9(20) . . ?
C24 Mo2 H3 124.1(15) . . ?
C21 Mo2 H3 86.0(20) . . ?
B1 Mo2 H3 27.0(14) . . ?
C23 Mo2 H3 143.8(19) . . ?
C22 Mo2 H3 115.5(23) . . ?
Fe Mo2 H3 75.1(16) . . ?
Mo1 Mo2 H3 69.5(19) . . ?
B2 Mo2 H9 121.9(14) . . ?
B5 Mo2 H9 29.6(13) . . ?
C25 Mo2 H9 81.2(18) . . ?
B4 Mo2 H9 75.9(14) . . ?
C24 Mo2 H9 79.9(24) . . ?
C21 Mo2 H9 115.4(16) . . ?
B1 Mo2 H9 88.4(24) . . ?
C23 Mo2 H9 111.7(24) . . ?
C22 Mo2 H9 136.1(22) . . ?
Fe Mo2 H9 122.3(22) . . ?
Mo1 Mo2 H9 65.5(21) . . ?
H3 Mo2 H9 77.6(33) . . ?
Fe B1 Mo2 74.7(2) . . ?
Fe B1 Mo1 74.3(2) . . ?
Mo2 B1 Mo1 77.1(3) . . ?
Fe B1 H1 113.6(48) . . ?
Mo2 B1 H1 134.4(47) . . ?
Mo1 B1 H1 148.2(47) . . ?
Fe B1 H2 112.1(27) . . ?
Mo2 B1 H2 104.1(34) . . ?
Mo1 B1 H2 42.0(20) . . ?
H1 B1 H2 112.1(52) . . ?
Fe B1 H3 113.5(24) . . ?
Mo2 B1 H3 41.7(21) . . ?
Mo1 B1 H3 101.8(32) . . ?
H1 B1 H3 102.4(53) . . ?
H2 B1 H3 102.1(55) . . ?
B4 B2 B3 59.4(5) . . ?
B4 B2 Mo2 71.4(4) . . ?
B3 B2 Mo2 105.7(5) . . ?
B4 B2 Fe 105.3(5) . . ?
B3 B2 Fe 65.9(4) . . ?
Mo2 B2 Fe 79.3(3) . . ?
B4 B2 H4 125.4(50) . . ?
B3 B2 H4 118.2(49) . . ?
Mo2 B2 H4 135.6(49) . . ?
Fe B2 H4 123.6(50) . . ?
B4 B3 B2 59.9(5) . . ?
B4 B3 Fe 105.7(5) . . ?
B2 B3 Fe 66.0(4) . . ?
B4 B3 Mo1 71.9(4) . . ?
B2 B3 Mo1 106.1(5) . . ?
Fe B3 Mo1 79.1(3) . . ?
B4 B3 H5 120.0(38) . . ?
B2 B3 H5 121.1(35) . . ?
Fe B3 H5 130.4(40) . . ?
Mo1 B3 H5 131.0(37) . . ?
B3 B4 B2 60.8(5) . . ?
B3 B4 B5 128.3(6) . . ?
B2 B4 B5 128.1(6) . . ?
B3 B4 Mo2 100.7(5) . . ?
B2 B4 Mo2 62.6(4) . . ?
B5 B4 Mo2 65.6(4) . . ?
B3 B4 Mo1 62.6(4) . . ?
B2 B4 Mo1 100.7(5) . . ?
B5 B4 Mo1 65.8(4) . . ?
Mo2 B4 Mo1 79.3(3) . . ?
B3 B4 H6 125.7(71) . . ?
B2 B4 H6 127.1(68) . . ?
B5 B4 H6 90.8(70) . . ?
Mo2 B4 H6 131.9(69) . . ?
Mo1 B4 H6 130.1(67) . . ?
B4 B5 Mo2 68.0(4) . . ?
B4 B5 Mo1 68.0(3) . . ?
Mo2 B5 Mo1 80.9(2) . . ?
B4 B5 H7 123.0(37) . . ?
Mo2 B5 H7 145.4(37) . . ?
Mo1 B5 H7 133.3(37) . . ?
B4 B5 H8 115.2(20) . . ?
Mo2 B5 H8 103.0(35) . . ?
Mo1 B5 H8 47.4(19) . . ?
H7 B5 H8 100.3(45) . . ?
B4 B5 H9 114.8(21) . . ?
Mo2 B5 H9 46.9(20) . . ?
Mo1 B5 H9 100.1(35) . . ?
H7 B5 H9 111.0(45) . . ?
H8 B5 H9 85.4(49) . . ?
O1 C1 Fe 177.3(8) . . ?
O2 C2 Fe 174.7(8) . . ?
O3 C3 Fe 175.9(8) . . ?
C12 C11 C15 108.2(7) . . ?
C12 C11 C16 128.7(9) . . ?
C15 C11 C16 122.3(9) . . ?
C12 C11 Mo1 73.5(4) . . ?
C15 C11 Mo1 71.0(4) . . ?
C16 C11 Mo1 128.8(5) . . ?
C11 C12 C13 109.0(7) . . ?
C11 C12 C17 124.4(9) . . ?
C13 C12 C17 126.3(9) . . ?
C11 C12 Mo1 72.7(4) . . ?
C13 C12 Mo1 71.0(4) . . ?
C17 C12 Mo1 127.8(7) . . ?
C12 C13 C14 108.7(8) . . ?
C12 C13 C18 127.9(9) . . ?
C14 C13 C18 122.4(9) . . ?
C12 C13 Mo1 74.8(5) . . ?
C14 C13 Mo1 71.2(4) . . ?
C18 C13 Mo1 129.0(6) . . ?
C13 C14 C15 107.7(7) . . ?
C13 C14 C19 128.1(8) . . ?
C15 C14 C19 123.9(8) . . ?
C13 C14 Mo1 73.6(5) . . ?
C15 C14 Mo1 73.5(4) . . ?
C19 C14 Mo1 123.7(5) . . ?
C14 C15 C11 106.4(6) . . ?
C14 C15 C20 127.0(7) . . ?
C11 C15 C20 126.3(8) . . ?
C14 C15 Mo1 70.8(4) . . ?
C11 C15 Mo1 73.6(4) . . ?
C20 C15 Mo1 125.6(5) . . ?
C11 C16 H16A 109.5(5) . . ?
C11 C16 H16B 109.5(5) . . ?
H16A C16 H16B 109.5 . . ?
C11 C16 H16C 109.5(6) . . ?
H16A C16 H16C 109.5 . . ?
H16B C16 H16C 109.5 . . ?
C12 C17 H17A 109.5(6) . . ?
C12 C17 H17B 109.5(6) . . ?
H17A C17 H17B 109.5 . . ?
C12 C17 H17C 109.5(6) . . ?
H17A C17 H17C 109.5 . . ?
H17B C17 H17C 109.5 . . ?
C13 C18 H18A 109.5(5) . . ?
C13 C18 H18B 109.5(6) . . ?
H18A C18 H18B 109.5 . . ?
C13 C18 H18C 109.5(6) . . ?
H18A C18 H18C 109.5 . . ?
H18B C18 H18C 109.5 . . ?
C14 C19 H19A 109.5(4) . . ?
C14 C19 H19B 109.5(4) . . ?
H19A C19 H19B 109.5 . . ?
C14 C19 H19C 109.5(5) . . ?
H19A C19 H19C 109.5 . . ?
H19B C19 H19C 109.5 . . ?
C15 C20 H20A 109.5(5) . . ?
C15 C20 H20B 109.5(5) . . ?
H20A C20 H20B 109.5 . . ?
C15 C20 H20C 109.5(5) . . ?
H20A C20 H20C 109.5 . . ?
H20B C20 H20C 109.5 . . ?
C22 C21 C25 107.2(7) . . ?
C22 C21 C26 128.4(8) . . ?
C25 C21 C26 123.4(8) . . ?
C22 C21 Mo2 76.3(4) . . ?
C25 C21 Mo2 69.9(4) . . ?
C26 C21 Mo2 127.5(6) . . ?
C23 C22 C21 108.6(7) . . ?
C23 C22 C27 124.3(7) . . ?
C21 C22 C27 126.9(8) . . ?
C23 C22 Mo2 71.4(4) . . ?
C21 C22 Mo2 69.2(4) . . ?
C27 C22 Mo2 129.2(6) . . ?
C22 C23 C24 108.2(7) . . ?
C22 C23 C28 127.5(8) . . ?
C24 C23 C28 123.4(8) . . ?
C22 C23 Mo2 74.5(4) . . ?
C24 C23 Mo2 69.7(4) . . ?
C28 C23 Mo2 129.7(5) . . ?
C25 C24 C23 108.3(7) . . ?
C25 C24 C29 125.2(8) . . ?
C23 C24 C29 126.1(8) . . ?
C25 C24 Mo2 71.0(4) . . ?
C23 C24 Mo2 75.3(4) . . ?
C29 C24 Mo2 125.6(5) . . ?
C24 C25 C21 107.6(6) . . ?
C24 C25 C30 125.6(8) . . ?
C21 C25 C30 126.3(8) . . ?
C24 C25 Mo2 73.2(4) . . ?
C21 C25 Mo2 73.7(4) . . ?
C30 C25 Mo2 125.5(5) . . ?
C21 C26 H26A 109.5(5) . . ?
C21 C26 H26B 109.5(5) . . ?
H26A C26 H26B 109.5 . . ?
C21 C26 H26C 109.5(6) . . ?
H26A C26 H26C 109.5 . . ?
H26B C26 H26C 109.5 . . ?
C22 C27 H27A 109.5(5) . . ?
C22 C27 H27B 109.5(5) . . ?
H27A C27 H27B 109.5 . . ?
C22 C27 H27C 109.5(5) . . ?
H27A C27 H27C 109.5 . . ?
H27B C27 H27C 109.5 . . ?
C23 C28 H28A 109.5(4) . . ?
C23 C28 H28B 109.5(5) . . ?
H28A C28 H28B 109.5 . . ?
C23 C28 H28C 109.5(6) . . ?
H28A C28 H28C 109.5 . . ?
H28B C28 H28C 109.5 . . ?
C24 C29 H29A 109.5(5) . . ?
C24 C29 H29B 109.5(5) . . ?
H29A C29 H29B 109.5 . . ?
C24 C29 H29C 109.5(6) . . ?
H29A C29 H29C 109.5 . . ?
H29B C29 H29C 109.5 . . ?
C25 C30 H30A 109.5(4) . . ?
C25 C30 H30B 109.5(6) . . ?
H30A C30 H30B 109.5 . . ?
C25 C30 H30C 109.5(5) . . ?
H30A C30 H30C 109.5 . . ?
H30B C30 H30C 109.5 . . ?

loop_
_geom_bond_atom_site_label_1
_geom_bond_atom_site_label_2
_geom_bond_distance
_geom_bond_site_symmetry_2
_geom_bond_publ_flag
Fe C1 1.756(8) . ?
Fe C3 1.770(8) . ?
Fe C2 1.774(10) . ?
Fe B3 2.156(8) . ?
Fe B2 2.158(9) . ?
Fe B1 2.175(8) . ?
Fe Mo1 2.7454(12) . ?
Fe Mo2 2.7525(12) . ?
Mo1 B3 2.157(8) . ?
Mo1 B5 2.271(8) . ?
Mo1 C14 2.299(7) . ?
Mo1 B4 2.309(8) . ?
Mo1 C13 2.330(8) . ?
Mo1 C15 2.334(7) . ?
Mo1 B1 2.364(8) . ?
Mo1 C11 2.368(7) . ?
Mo1 C12 2.379(8) . ?
Mo1 Mo2 2.9408(9) . ?
Mo1 H2 1.69(4) . ?
Mo1 H8 1.72(4) . ?
Mo2 B2 2.154(9) . ?
Mo2 B5 2.259(8) . ?
Mo2 C25 2.284(7) . ?
Mo2 B4 2.299(9) . ?
Mo2 C24 2.313(7) . ?
Mo2 C21 2.334(6) . ?
Mo2 B1 2.355(8) . ?
Mo2 C23 2.385(6) . ?
Mo2 C22 2.425(7) . ?
Mo2 H3 1.68(4) . ?
Mo2 H9 1.70(4) . ?
B1 H1 0.99(8) . ?
B1 H2 1.15(4) . ?
B1 H3 1.15(4) . ?
B2 B4 1.744(13) . ?
B2 B3 1.759(12) . ?
B2 H4 1.02(9) . ?
B3 B4 1.734(12) . ?
B3 H5 1.25(8) . ?
B4 B5 1.795(13) . ?
B4 H6 0.77(9) . ?
B5 H7 1.23(8) . ?
B5 H8 1.16(4) . ?
B5 H9 1.15(4) . ?
C1 O1 1.175(10) . ?
C2 O2 1.159(11) . ?
C3 O3 1.144(10) . ?
C11 C12 1.379(12) . ?
C11 C15 1.430(11) . ?
C11 C16 1.509(11) . ?
C12 C13 1.385(13) . ?
C12 C17 1.538(11) . ?
C13 C14 1.399(11) . ?
C13 C18 1.525(12) . ?
C14 C15 1.422(11) . ?
C14 C19 1.517(12) . ?
C15 C20 1.500(11) . ?
C16 H16A 0.96 . ?
C16 H16B 0.96 . ?
C16 H16C 0.96 . ?
C17 H17A 0.96 . ?
C17 H17B 0.96 . ?
C17 H17C 0.96 . ?
C18 H18A 0.96 . ?
C18 H18B 0.96 . ?
C18 H18C 0.96 . ?
C19 H19A 0.96 . ?
C19 H19B 0.96 . ?
C19 H19C 0.96 . ?
C20 H20A 0.96 . ?
C20 H20B 0.96 . ?
C20 H20C 0.96 . ?
C21 C22 1.413(10) . ?
C21 C25 1.443(11) . ?
C21 C26 1.492(11) . ?
C22 C23 1.409(11) . ?
C22 C27 1.504(11) . ?
C23 C24 1.416(10) . ?
C23 C28 1.496(11) . ?
C24 C25 1.413(11) . ?
C24 C29 1.504(12) . ?
C25 C30 1.491(11) . ?
C26 H26A 0.96 . ?
C26 H26B 0.96 . ?
C26 H26C 0.96 . ?
C27 H27A 0.96 . ?
C27 H27B 0.96 . ?
C27 H27C 0.96 . ?
C28 H28A 0.96 . ?
C28 H28B 0.96 . ?
C28 H28C 0.96 . ?
C29 H29A 0.96 . ?
C29 H29B 0.96 . ?
C29 H29C 0.96 . ?
C30 H30A 0.96 . ?
C30 H30B 0.96 . ?
C30 H30C 0.96 . ?

loop_
_geom_torsion_atom_site_label_1
_geom_torsion_atom_site_label_2
_geom_torsion_atom_site_label_3
_geom_torsion_atom_site_label_4
_geom_torsion
_geom_torsion_site_symmetry_1
_geom_torsion_site_symmetry_2
_geom_torsion_site_symmetry_3
_geom_torsion_site_symmetry_4
_geom_torsion_publ_flag
C1 Fe Mo1 B3 -23.3(5) . . . . ?
C3 Fe Mo1 B3 -119.2(4) . . . . ?
C2 Fe Mo1 B3 146.4(5) . . . . ?
B3 Fe Mo1 B3 0.0 . . . . ?
B2 Fe Mo1 B3 44.2(4) . . . . ?
B1 Fe Mo1 B3 159.7(4) . . . . ?
Mo2 Fe Mo1 B3 95.5(3) . . . . ?
C1 Fe Mo1 B5 -103.0(4) . . . . ?
C3 Fe Mo1 B5 161.1(4) . . . . ?
C2 Fe Mo1 B5 66.7(5) . . . . ?
B3 Fe Mo1 B5 -79.7(3) . . . . ?
B2 Fe Mo1 B5 -35.4(3) . . . . ?
B1 Fe Mo1 B5 80.1(3) . . . . ?
Mo2 Fe Mo1 B5 15.8(2) . . . . ?
C1 Fe Mo1 C14 99.4(5) . . . . ?
C3 Fe Mo1 C14 3.5(4) . . . . ?
C2 Fe Mo1 C14 -90.9(6) . . . . ?
B3 Fe Mo1 C14 122.7(4) . . . . ?
B2 Fe Mo1 C14 167.0(4) . . . . ?
B1 Fe Mo1 C14 -77.5(4) . . . . ?
Mo2 Fe Mo1 C14 -141.8(3) . . . . ?
C1 Fe Mo1 B4 -67.0(4) . . . . ?
C3 Fe Mo1 B4 -162.9(4) . . . . ?
C2 Fe Mo1 B4 102.7(5) . . . . ?
B3 Fe Mo1 B4 -43.6(4) . . . . ?
B2 Fe Mo1 B4 0.6(3) . . . . ?
B1 Fe Mo1 B4 116.1(3) . . . . ?
Mo2 Fe Mo1 B4 51.8(2) . . . . ?
C1 Fe Mo1 C13 84.2(4) . . . . ?
C3 Fe Mo1 C13 -11.7(4) . . . . ?
C2 Fe Mo1 C13 -106.1(5) . . . . ?
B3 Fe Mo1 C13 107.5(4) . . . . ?
B2 Fe Mo1 C13 151.8(3) . . . . ?
B1 Fe Mo1 C13 -92.7(4) . . . . ?
Mo2 Fe Mo1 C13 -157.0(2) . . . . ?
C1 Fe Mo1 C15 26.2(6) . . . . ?
C3 Fe Mo1 C15 -69.7(6) . . . . ?
C2 Fe Mo1 C15 -164.1(6) . . . . ?
B3 Fe Mo1 C15 49.6(5) . . . . ?
B2 Fe Mo1 C15 93.8(5) . . . . ?
B1 Fe Mo1 C15 -150.7(5) . . . . ?
Mo2 Fe Mo1 C15 145.0(5) . . . . ?
C1 Fe Mo1 B1 176.9(5) . . . . ?
C3 Fe Mo1 B1 81.0(4) . . . . ?
C2 Fe Mo1 B1 -13.4(5) . . . . ?
B3 Fe Mo1 B1 -159.7(4) . . . . ?
B2 Fe Mo1 B1 -115.5(4) . . . . ?
B1 Fe Mo1 B1 0.0 . . . . ?
Mo2 Fe Mo1 B1 -64.2(3) . . . . ?
C1 Fe Mo1 C11 20.6(4) . . . . ?
C3 Fe Mo1 C11 -75.3(4) . . . . ?
C2 Fe Mo1 C11 -169.7(5) . . . . ?
B3 Fe Mo1 C11 44.0(3) . . . . ?
B2 Fe Mo1 C11 88.2(3) . . . . ?
B1 Fe Mo1 C11 -156.3(4) . . . . ?
Mo2 Fe Mo1 C11 139.5(2) . . . . ?
C1 Fe Mo1 C12 49.9(4) . . . . ?
C3 Fe Mo1 C12 -46.0(4) . . . . ?
C2 Fe Mo1 C12 -140.4(5) . . . . ?
B3 Fe Mo1 C12 73.3(4) . . . . ?
B2 Fe Mo1 C12 117.5(4) . . . . ?
B1 Fe Mo1 C12 -127.0(4) . . . . ?
Mo2 Fe Mo1 C12 168.8(2) . . . . ?
C1 Fe Mo1 Mo2 -118.8(4) . . . . ?
C3 Fe Mo1 Mo2 145.3(3) . . . . ?
C2 Fe Mo1 Mo2 50.9(4) . . . . ?
B3 Fe Mo1 Mo2 -95.5(3) . . . . ?
B2 Fe Mo1 Mo2 -51.2(3) . . . . ?
B1 Fe Mo1 Mo2 64.2(3) . . . . ?
Mo2 Fe Mo1 Mo2 0.0 . . . . ?
C1 Fe Mo2 B2 18.9(5) . . . . ?
C3 Fe Mo2 B2 -152.4(5) . . . . ?
C2 Fe Mo2 B2 114.5(4) . . . . ?
B3 Fe Mo2 B2 -44.6(4) . . . . ?
B2 Fe Mo2 B2 0.0 . . . . ?
B1 Fe Mo2 B2 -161.1(4) . . . . ?
Mo1 Fe Mo2 B2 -96.3(3) . . . . ?
C1 Fe Mo2 B5 99.3(4) . . . . ?
C3 Fe Mo2 B5 -72.0(5) . . . . ?
C2 Fe Mo2 B5 -165.1(3) . . . . ?
B3 Fe Mo2 B5 35.8(3) . . . . ?
B2 Fe Mo2 B5 80.4(4) . . . . ?
B1 Fe Mo2 B5 -80.7(3) . . . . ?
Mo1 Fe Mo2 B5 -15.9(2) . . . . ?
C1 Fe Mo2 C25 -103.9(5) . . . . ?
C3 Fe Mo2 C25 84.8(5) . . . . ?
C2 Fe Mo2 C25 -8.3(4) . . . . ?
B3 Fe Mo2 C25 -167.4(4) . . . . ?
B2 Fe Mo2 C25 -122.7(5) . . . . ?
B1 Fe Mo2 C25 76.1(4) . . . . ?
Mo1 Fe Mo2 C25 140.9(4) . . . . ?
C1 Fe Mo2 B4 63.0(4) . . . . ?
C3 Fe Mo2 B4 -108.2(5) . . . . ?
C2 Fe Mo2 B4 158.7(3) . . . . ?
B3 Fe Mo2 B4 -0.4(3) . . . . ?
B2 Fe Mo2 B4 44.2(4) . . . . ?
B1 Fe Mo2 B4 -117.0(3) . . . . ?
Mo1 Fe Mo2 B4 -52.1(2) . . . . ?
C1 Fe Mo2 C24 -25.8(6) . . . . ?
C3 Fe Mo2 C24 162.9(6) . . . . ?
C2 Fe Mo2 C24 69.8(6) . . . . ?
B3 Fe Mo2 C24 -89.3(6) . . . . ?
B2 Fe Mo2 C24 -44.7(6) . . . . ?
B1 Fe Mo2 C24 154.2(6) . . . . ?
Mo1 Fe Mo2 C24 -141.0(5) . . . . ?
C1 Fe Mo2 C21 -90.6(4) . . . . ?
C3 Fe Mo2 C21 98.1(5) . . . . ?
C2 Fe Mo2 C21 5.0(3) . . . . ?
B3 Fe Mo2 C21 -154.1(3) . . . . ?
B2 Fe Mo2 C21 -109.5(4) . . . . ?
B1 Fe Mo2 C21 89.4(3) . . . . ?
Mo1 Fe Mo2 C21 154.2(2) . . . . ?
C1 Fe Mo2 B1 180.0(5) . . . . ?
C3 Fe Mo2 B1 8.7(5) . . . . ?
C2 Fe Mo2 B1 -84.4(4) . . . . ?
B3 Fe Mo2 B1 116.5(4) . . . . ?
B2 Fe Mo2 B1 161.1(4) . . . . ?
B1 Fe Mo2 B1 0.000(2) . . . . ?
Mo1 Fe Mo2 B1 64.8(3) . . . . ?
C1 Fe Mo2 C23 -25.6(4) . . . . ?
C3 Fe Mo2 C23 163.1(5) . . . . ?
C2 Fe Mo2 C23 70.0(3) . . . . ?
B3 Fe Mo2 C23 -89.1(3) . . . . ?
B2 Fe Mo2 C23 -44.5(4) . . . . ?
B1 Fe Mo2 C23 154.4(3) . . . . ?
Mo1 Fe Mo2 C23 -140.8(2) . . . . ?
C1 Fe Mo2 C22 -56.3(4) . . . . ?
C3 Fe Mo2 C22 132.4(5) . . . . ?
C2 Fe Mo2 C22 39.3(3) . . . . ?
B3 Fe Mo2 C22 -119.8(3) . . . . ?
B2 Fe Mo2 C22 -75.2(4) . . . . ?
B1 Fe Mo2 C22 123.7(3) . . . . ?
Mo1 Fe Mo2 C22 -171.5(2) . . . . ?
C1 Fe Mo2 Mo1 115.2(4) . . . . ?
C3 Fe Mo2 Mo1 -56.1(4) . . . . ?
C2 Fe Mo2 Mo1 -149.2(3) . . . . ?
B3 Fe Mo2 Mo1 51.7(2) . . . . ?
B2 Fe Mo2 Mo1 96.3(3) . . . . ?
B1 Fe Mo2 Mo1 -64.8(3) . . . . ?
Mo1 Fe Mo2 Mo1 0.0 . . . . ?
B3 Mo1 Mo2 B2 -0.3(3) . . . . ?
B5 Mo1 Mo2 B2 -107.0(4) . . . . ?
C14 Mo1 Mo2 B2 -166.8(4) . . . . ?
B4 Mo1 Mo2 B2 -45.2(4) . . . . ?
C13 Mo1 Mo2 B2 119.5(6) . . . . ?
C15 Mo1 Mo2 B2 -106.9(4) . . . . ?
B1 Mo1 Mo2 B2 114.3(3) . . . . ?
C11 Mo1 Mo2 B2 -47.3(5) . . . . ?
C12 Mo1 Mo2 B2 23.8(6) . . . . ?
Fe Mo1 Mo2 B2 52.7(2) . . . . ?
B3 Mo1 Mo2 B5 106.7(4) . . . . ?
B5 Mo1 Mo2 B5 0.000(1) . . . . ?
C14 Mo1 Mo2 B5 -59.8(5) . . . . ?
B4 Mo1 Mo2 B5 61.7(4) . . . . ?
C13 Mo1 Mo2 B5 -133.6(6) . . . . ?
C15 Mo1 Mo2 B5 0.1(4) . . . . ?
B1 Mo1 Mo2 B5 -138.7(4) . . . . ?
C11 Mo1 Mo2 B5 59.7(5) . . . . ?
C12 Mo1 Mo2 B5 130.8(7) . . . . ?
Fe Mo1 Mo2 B5 159.7(3) . . . . ?
B3 Mo1 Mo2 C25 162.0(4) . . . . ?
B5 Mo1 Mo2 C25 55.4(4) . . . . ?
C14 Mo1 Mo2 C25 -4.5(5) . . . . ?
B4 Mo1 Mo2 C25 117.1(5) . . . . ?
C13 Mo1 Mo2 C25 -78.2(7) . . . . ?
C15 Mo1 Mo2 C25 55.5(5) . . . . ?
B1 Mo1 Mo2 C25 -83.3(4) . . . . ?
C11 Mo1 Mo2 C25 115.0(5) . . . . ?
C12 Mo1 Mo2 C25 -173.8(7) . . . . ?
Fe Mo1 Mo2 C25 -145.0(4) . . . . ?
B3 Mo1 Mo2 B4 44.9(4) . . . . ?
B5 Mo1 Mo2 B4 -61.7(4) . . . . ?
C14 Mo1 Mo2 B4 -121.6(5) . . . . ?
B4 Mo1 Mo2 B4 0.0 . . . . ?
C13 Mo1 Mo2 B4 164.7(7) . . . . ?
C15 Mo1 Mo2 B4 -61.6(5) . . . . ?
B1 Mo1 Mo2 B4 159.6(4) . . . . ?
C11 Mo1 Mo2 B4 -2.1(5) . . . . ?
C12 Mo1 Mo2 B4 69.1(7) . . . . ?
Fe Mo1 Mo2 B4 97.9(3) . . . . ?
B3 Mo1 Mo2 C24 103.0(4) . . . . ?
B5 Mo1 Mo2 C24 -3.6(4) . . . . ?
C14 Mo1 Mo2 C24 -63.5(5) . . . . ?
B4 Mo1 Mo2 C24 58.1(5) . . . . ?
C13 Mo1 Mo2 C24 -137.2(6) . . . . ?
C15 Mo1 Mo2 C24 -3.5(4) . . . . ?
B1 Mo1 Mo2 C24 -142.3(4) . . . . ?
C11 Mo1 Mo2 C24 56.0(5) . . . . ?
C12 Mo1 Mo2 C24 127.2(7) . . . . ?
Fe Mo1 Mo2 C24 156.0(3) . . . . ?
B3 Mo1 Mo2 C21 -125.4(6) . . . . ?
B5 Mo1 Mo2 C21 127.9(6) . . . . ?
C14 Mo1 Mo2 C21 68.1(6) . . . . ?
B4 Mo1 Mo2 C21 -170.3(6) . . . . ?
C13 Mo1 Mo2 C21 -5.6(8) . . . . ?
C15 Mo1 Mo2 C21 128.0(6) . . . . ?
B1 Mo1 Mo2 C21 -10.7(6) . . . . ?
C11 Mo1 Mo2 C21 -172.4(7) . . . . ?
C12 Mo1 Mo2 C21 -101.3(8) . . . . ?
Fe Mo1 Mo2 C21 -72.4(5) . . . . ?
B3 Mo1 Mo2 B1 -114.7(3) . . . . ?
B5 Mo1 Mo2 B1 138.7(4) . . . . ?
C14 Mo1 Mo2 B1 78.8(4) . . . . ?
B4 Mo1 Mo2 B1 -159.6(4) . . . . ?
C13 Mo1 Mo2 B1 5.1(6) . . . . ?
C15 Mo1 Mo2 B1 138.8(4) . . . . ?
B1 Mo1 Mo2 B1 0.0 . . . . ?
C11 Mo1 Mo2 B1 -161.7(4) . . . . ?
C12 Mo1 Mo2 B1 -90.5(6) . . . . ?
Fe Mo1 Mo2 B1 -61.7(3) . . . . ?
B3 Mo1 Mo2 C23 43.9(4) . . . . ?
B5 Mo1 Mo2 C23 -62.8(4) . . . . ?
C14 Mo1 Mo2 C23 -122.6(5) . . . . ?
B4 Mo1 Mo2 C23 -1.1(5) . . . . ?
C13 Mo1 Mo2 C23 163.6(7) . . . . ?
C15 Mo1 Mo2 C23 -62.7(5) . . . . ?
B1 Mo1 Mo2 C23 158.5(4) . . . . ?
C11 Mo1 Mo2 C23 -3.1(5) . . . . ?
C12 Mo1 Mo2 C23 68.0(7) . . . . ?
Fe Mo1 Mo2 C23 96.9(3) . . . . ?
B3 Mo1 Mo2 C22 -30.6(6) . . . . ?
B5 Mo1 Mo2 C22 -137.2(6) . . . . ?
C14 Mo1 Mo2 C22 163.0(6) . . . . ?
B4 Mo1 Mo2 C22 -75.5(6) . . . . ?
C13 Mo1 Mo2 C22 89.2(7) . . . . ?
C15 Mo1 Mo2 C22 -137.1(6) . . . . ?
B1 Mo1 Mo2 C22 84.1(6) . . . . ?
C11 Mo1 Mo2 C22 -77.6(6) . . . . ?
C12 Mo1 Mo2 C22 -6.4(8) . . . . ?
Fe Mo1 Mo2 C22 22.5(5) . . . . ?
B3 Mo1 Mo2 Fe -53.0(2) . . . . ?
B5 Mo1 Mo2 Fe -159.7(3) . . . . ?
C14 Mo1 Mo2 Fe 140.5(4) . . . . ?
B4 Mo1 Mo2 Fe -97.9(3) . . . . ?
C13 Mo1 Mo2 Fe 66.8(5) . . . . ?
C15 Mo1 Mo2 Fe -159.6(3) . . . . ?
B1 Mo1 Mo2 Fe 61.7(3) . . . . ?
C11 Mo1 Mo2 Fe -100.0(4) . . . . ?
C12 Mo1 Mo2 Fe -28.8(6) . . . . ?
Fe Mo1 Mo2 Fe 0.0 . . . . ?
C1 Fe B1 Mo2 -179.9(1000) . . . . ?
C3 Fe B1 Mo2 -174.0(3) . . . . ?
C2 Fe B1 Mo2 90.6(3) . . . . ?
B3 Fe B1 Mo2 -64.6(3) . . . . ?
B2 Fe B1 Mo2 -14.9(3) . . . . ?
Mo1 Fe B1 Mo2 -80.6(2) . . . . ?
Mo2 Fe B1 Mo2 0.000(1) . . . . ?
C1 Fe B1 Mo1 -99.4(82) . . . . ?
C3 Fe B1 Mo1 -93.4(3) . . . . ?
C2 Fe B1 Mo1 171.2(3) . . . . ?
B3 Fe B1 Mo1 16.0(3) . . . . ?
B2 Fe B1 Mo1 65.7(3) . . . . ?
Mo1 Fe B1 Mo1 0.0 . . . . ?
Mo2 Fe B1 Mo1 80.6(2) . . . . ?
B2 Mo2 B1 Fe 14.6(3) . . . . ?
B5 Mo2 B1 Fe 107.3(3) . . . . ?
C25 Mo2 B1 Fe -144.2(2) . . . . ?
B4 Mo2 B1 Fe 61.1(3) . . . . ?
C24 Mo2 B1 Fe -157.9(5) . . . . ?
C21 Mo2 B1 Fe -107.7(3) . . . . ?
C23 Mo2 B1 Fe -72.1(7) . . . . ?
C22 Mo2 B1 Fe -76.2(3) . . . . ?
Fe Mo2 B1 Fe 0.000(1) . . . . ?
Mo1 Mo2 B1 Fe 77.0(2) . . . . ?
B2 Mo2 B1 Mo1 -62.4(3) . . . . ?
B5 Mo2 B1 Mo1 30.3(3) . . . . ?
C25 Mo2 B1 Mo1 138.9(2) . . . . ?
B4 Mo2 B1 Mo1 -15.9(3) . . . . ?
C24 Mo2 B1 Mo1 125.1(5) . . . . ?
C21 Mo2 B1 Mo1 175.3(3) . . . . ?
C23 Mo2 B1 Mo1 -149.1(6) . . . . ?
C22 Mo2 B1 Mo1 -153.2(2) . . . . ?
Fe Mo2 B1 Mo1 -77.0(2) . . . . ?
Mo1 Mo2 B1 Mo1 0.0 . . . . ?
B3 Mo1 B1 Fe -15.7(3) . . . . ?
B5 Mo1 B1 Fe -107.6(3) . . . . ?
C14 Mo1 B1 Fe 140.7(2) . . . . ?
B4 Mo1 B1 Fe -61.7(3) . . . . ?
C13 Mo1 B1 Fe 104.6(3) . . . . ?
C15 Mo1 B1 Fe 158.1(4) . . . . ?
C11 Mo1 B1 Fe 72.9(8) . . . . ?
C12 Mo1 B1 Fe 73.5(4) . . . . ?
Fe Mo1 B1 Fe 0.0 . . . . ?
Mo2 Mo1 B1 Fe -77.5(2) . . . . ?
B3 Mo1 B1 Mo2 61.9(3) . . . . ?
B5 Mo1 B1 Mo2 -30.1(3) . . . . ?
C14 Mo1 B1 Mo2 -141.8(2) . . . . ?
B4 Mo1 B1 Mo2 15.8(3) . . . . ?
C13 Mo1 B1 Mo2 -177.9(2) . . . . ?
C15 Mo1 B1 Mo2 -124.4(4) . . . . ?
C11 Mo1 B1 Mo2 150.4(7) . . . . ?
C12 Mo1 B1 Mo2 151.0(3) . . . . ?
Fe Mo1 B1 Mo2 77.5(2) . . . . ?
Mo2 Mo1 B1 Mo2 0.0 . . . . ?
B5 Mo2 B2 B4 2.8(4) . . . . ?
C25 Mo2 B2 B4 -114.2(5) . . . . ?
B4 Mo2 B2 B4 0.000(1) . . . . ?
C24 Mo2 B2 B4 -88.0(4) . . . . ?
C21 Mo2 B2 B4 -153.6(4) . . . . ?
B1 Mo2 B2 B4 95.8(4) . . . . ?
C23 Mo2 B2 B4 -107.5(4) . . . . ?
C22 Mo2 B2 B4 -141.4(4) . . . . ?
Fe Mo2 B2 B4 110.2(4) . . . . ?
Mo1 Mo2 B2 B4 49.6(3) . . . . ?
B5 Mo2 B2 B3 -46.5(5) . . . . ?
C25 Mo2 B2 B3 -163.5(4) . . . . ?
B4 Mo2 B2 B3 -49.3(5) . . . . ?
C24 Mo2 B2 B3 -137.3(5) . . . . ?
C21 Mo2 B2 B3 157.2(4) . . . . ?
B1 Mo2 B2 B3 46.6(5) . . . . ?
C23 Mo2 B2 B3 -156.8(5) . . . . ?
C22 Mo2 B2 B3 169.3(5) . . . . ?
Fe Mo2 B2 B3 61.0(4) . . . . ?
Mo1 Mo2 B2 B3 0.4(4) . . . . ?
B5 Mo2 B2 Fe -107.5(3) . . . . ?
C25 Mo2 B2 Fe 135.5(4) . . . . ?
B4 Mo2 B2 Fe -110.2(4) . . . . ?
C24 Mo2 B2 Fe 161.7(2) . . . . ?
C21 Mo2 B2 Fe 96.2(3) . . . . ?
B1 Mo2 B2 Fe -14.4(3) . . . . ?
C23 Mo2 B2 Fe 142.2(3) . . . . ?
C22 Mo2 B2 Fe 108.3(3) . . . . ?
Fe Mo2 B2 Fe 0.0 . . . . ?
Mo1 Mo2 B2 Fe -60.6(2) . . . . ?
C1 Fe B2 B4 128.1(6) . . . . ?
C3 Fe B2 B4 51.2(12) . . . . ?
C2 Fe B2 B4 -138.6(5) . . . . ?
B3 Fe B2 B4 45.5(5) . . . . ?
B1 Fe B2 B4 -51.2(6) . . . . ?
Mo1 Fe B2 B4 -0.8(5) . . . . ?
Mo2 Fe B2 B4 -67.2(5) . . . . ?
C1 Fe B2 B3 82.6(5) . . . . ?
C3 Fe B2 B3 5.7(11) . . . . ?
C2 Fe B2 B3 176.0(4) . . . . ?
B3 Fe B2 B3 0.000(1) . . . . ?
B1 Fe B2 B3 -96.7(4) . . . . ?
Mo1 Fe B2 B3 -46.3(3) . . . . ?
Mo2 Fe B2 B3 -112.7(4) . . . . ?
C1 Fe B2 Mo2 -164.7(4) . . . . ?
C3 Fe B2 Mo2 118.4(9) . . . . ?
C2 Fe B2 Mo2 -71.4(3) . . . . ?
B3 Fe B2 Mo2 112.7(4) . . . . ?
B1 Fe B2 Mo2 16.0(3) . . . . ?
Mo1 Fe B2 Mo2 66.4(2) . . . . ?
Mo2 Fe B2 Mo2 0.0 . . . . ?
B4 B2 B3 B4 0.000(4) . . . . ?
Mo2 B2 B3 B4 56.6(5) . . . . ?
Fe B2 B3 B4 126.9(5) . . . . ?
B4 B2 B3 Fe -126.9(5) . . . . ?
Mo2 B2 B3 Fe -70.4(3) . . . . ?
Fe B2 B3 Fe 0.000(1) . . . . ?
B4 B2 B3 Mo1 -57.1(5) . . . . ?
Mo2 B2 B3 Mo1 -0.5(5) . . . . ?
Fe B2 B3 Mo1 69.8(3) . . . . ?
C1 Fe B3 B4 -132.2(6) . . . . ?
C3 Fe B3 B4 136.3(5) . . . . ?
C2 Fe B3 B4 -54.9(10) . . . . ?
B2 Fe B3 B4 -45.9(5) . . . . ?
B1 Fe B3 B4 50.2(5) . . . . ?
Mo1 Fe B3 B4 67.4(4) . . . . ?
Mo2 Fe B3 B4 0.6(4) . . . . ?
C1 Fe B3 B2 -86.3(5) . . . . ?
C3 Fe B3 B2 -177.8(4) . . . . ?
C2 Fe B3 B2 -9.0(9) . . . . ?
B2 Fe B3 B2 0.000(1) . . . . ?
B1 Fe B3 B2 96.1(4) . . . . ?
Mo1 Fe B3 B2 113.3(4) . . . . ?
Mo2 Fe B3 B2 46.5(3) . . . . ?
C1 Fe B3 Mo1 160.4(4) . . . . ?
C3 Fe B3 Mo1 68.9(3) . . . . ?
C2 Fe B3 Mo1 -122.3(7) . . . . ?
B2 Fe B3 Mo1 -113.3(4) . . . . ?
B1 Fe B3 Mo1 -17.2(3) . . . . ?
Mo1 Fe B3 Mo1 0.0 . . . . ?
Mo2 Fe B3 Mo1 -66.8(2) . . . . ?
B5 Mo1 B3 B4 -2.8(4) . . . . ?
C14 Mo1 B3 B4 118.7(5) . . . . ?
B4 Mo1 B3 B4 0.000(3) . . . . ?
C13 Mo1 B3 B4 153.2(4) . . . . ?
C15 Mo1 B3 B4 88.3(4) . . . . ?
B1 Mo1 B3 B4 -95.2(4) . . . . ?
C11 Mo1 B3 B4 106.0(4) . . . . ?
C12 Mo1 B3 B4 139.9(5) . . . . ?
Fe Mo1 B3 B4 -110.7(4) . . . . ?
Mo2 Mo1 B3 B4 -49.5(4) . . . . ?
B5 Mo1 B3 B2 47.0(5) . . . . ?
C14 Mo1 B3 B2 168.6(5) . . . . ?
B4 Mo1 B3 B2 49.8(5) . . . . ?
C13 Mo1 B3 B2 -157.0(4) . . . . ?
C15 Mo1 B3 B2 138.2(4) . . . . ?
B1 Mo1 B3 B2 -45.4(5) . . . . ?
C11 Mo1 B3 B2 155.9(5) . . . . ?
C12 Mo1 B3 B2 -170.2(5) . . . . ?
Fe Mo1 B3 B2 -60.8(4) . . . . ?
Mo2 Mo1 B3 B2 0.4(4) . . . . ?
B5 Mo1 B3 Fe 107.9(3) . . . . ?
C14 Mo1 B3 Fe -130.6(4) . . . . ?
B4 Mo1 B3 Fe 110.7(4) . . . . ?
C13 Mo1 B3 Fe -96.1(3) . . . . ?
C15 Mo1 B3 Fe -161.0(2) . . . . ?
B1 Mo1 B3 Fe 15.5(3) . . . . ?
C11 Mo1 B3 Fe -143.3(3) . . . . ?
C12 Mo1 B3 Fe -109.4(3) . . . . ?
Fe Mo1 B3 Fe 0.0 . . . . ?
Mo2 Mo1 B3 Fe 61.2(2) . . . . ?
B2 B3 B4 B2 0.000(4) . . . . ?
Fe B3 B4 B2 49.3(5) . . . . ?
Mo1 B3 B4 B2 121.9(5) . . . . ?
B2 B3 B4 B5 -117.4(8) . . . . ?
Fe B3 B4 B5 -68.1(8) . . . . ?
Mo1 B3 B4 B5 4.5(7) . . . . ?
B2 B3 B4 Mo2 -50.0(4) . . . . ?
Fe B3 B4 Mo2 -0.7(5) . . . . ?
Mo1 B3 B4 Mo2 71.9(3) . . . . ?
B2 B3 B4 Mo1 -121.9(5) . . . . ?
Fe B3 B4 Mo1 -72.6(3) . . . . ?
Mo1 B3 B4 Mo1 0.000(2) . . . . ?
B3 B2 B4 B3 0.000(4) . . . . ?
Mo2 B2 B4 B3 -122.0(5) . . . . ?
Fe B2 B4 B3 -49.1(5) . . . . ?
B3 B2 B4 B5 117.6(7) . . . . ?
Mo2 B2 B4 B5 -4.4(6) . . . . ?
Fe B2 B4 B5 68.5(8) . . . . ?
B3 B2 B4 Mo2 122.0(5) . . . . ?
Mo2 B2 B4 Mo2 0.000(1) . . . . ?
Fe B2 B4 Mo2 72.9(3) . . . . ?
B3 B2 B4 Mo1 50.1(4) . . . . ?
Mo2 B2 B4 Mo1 -71.9(3) . . . . ?
Fe B2 B4 Mo1 0.9(5) . . . . ?
B2 Mo2 B4 B3 48.9(5) . . . . ?
B5 Mo2 B4 B3 -127.3(6) . . . . ?
C25 Mo2 B4 B3 170.4(4) . . . . ?
C24 Mo2 B4 B3 155.2(4) . . . . ?
C21 Mo2 B4 B3 111.5(7) . . . . ?
B1 Mo2 B4 B3 -43.0(5) . . . . ?
C23 Mo2 B4 B3 120.2(5) . . . . ?
C22 Mo2 B4 B3 95.4(5) . . . . ?
Fe Mo2 B4 B3 0.6(4) . . . . ?
Mo1 Mo2 B4 B3 -59.2(4) . . . . ?
B2 Mo2 B4 B2 0.000(1) . . . . ?
B5 Mo2 B4 B2 -176.2(5) . . . . ?
C25 Mo2 B4 B2 121.5(5) . . . . ?
C24 Mo2 B4 B2 106.3(4) . . . . ?
C21 Mo2 B4 B2 62.7(9) . . . . ?
B1 Mo2 B4 B2 -91.9(4) . . . . ?
C23 Mo2 B4 B2 71.4(4) . . . . ?
C22 Mo2 B4 B2 46.5(5) . . . . ?
Fe Mo2 B4 B2 -48.3(4) . . . . ?
Mo1 Mo2 B4 B2 -108.0(5) . . . . ?
B2 Mo2 B4 B5 176.2(5) . . . . ?
B5 Mo2 B4 B5 0.0 . . . . ?
C25 Mo2 B4 B5 -62.3(5) . . . . ?
C24 Mo2 B4 B5 -77.5(4) . . . . ?
C21 Mo2 B4 B5 -121.1(7) . . . . ?
B1 Mo2 B4 B5 84.3(4) . . . . ?
C23 Mo2 B4 B5 -112.4(4) . . . . ?
C22 Mo2 B4 B5 -137.3(4) . . . . ?
Fe Mo2 B4 B5 127.9(3) . . . . ?
Mo1 Mo2 B4 B5 68.2(4) . . . . ?
B2 Mo2 B4 Mo1 108.0(5) . . . . ?
B5 Mo2 B4 Mo1 -68.2(4) . . . . ?
C25 Mo2 B4 Mo1 -130.4(3) . . . . ?
C24 Mo2 B4 Mo1 -145.7(3) . . . . ?
C21 Mo2 B4 Mo1 170.7(6) . . . . ?
B1 Mo2 B4 Mo1 16.1(3) . . . . ?
C23 Mo2 B4 Mo1 179.4(3) . . . . ?
C22 Mo2 B4 Mo1 154.5(3) . . . . ?
Fe Mo2 B4 Mo1 59.7(2) . . . . ?
Mo1 Mo2 B4 Mo1 0.0 . . . . ?
B3 Mo1 B4 B3 0.000(3) . . . . ?
B5 Mo1 B4 B3 176.1(6) . . . . ?
C14 Mo1 B4 B3 -119.7(5) . . . . ?
C13 Mo1 B4 B3 -59.0(8) . . . . ?
C15 Mo1 B4 B3 -107.8(4) . . . . ?
B1 Mo1 B4 B3 92.1(4) . . . . ?
C11 Mo1 B4 B3 -73.0(4) . . . . ?
C12 Mo1 B4 B3 -46.9(5) . . . . ?
Fe Mo1 B4 B3 48.2(4) . . . . ?
Mo2 Mo1 B4 B3 108.2(5) . . . . ?
B3 Mo1 B4 B2 -48.9(5) . . . . ?
B5 Mo1 B4 B2 127.2(6) . . . . ?
C14 Mo1 B4 B2 -168.6(4) . . . . ?
C13 Mo1 B4 B2 -107.9(7) . . . . ?
C15 Mo1 B4 B2 -156.8(5) . . . . ?
B1 Mo1 B4 B2 43.2(5) . . . . ?
C11 Mo1 B4 B2 -121.9(5) . . . . ?
C12 Mo1 B4 B2 -95.8(5) . . . . ?
Fe Mo1 B4 B2 -0.7(4) . . . . ?
Mo2 Mo1 B4 B2 59.2(4) . . . . ?
B3 Mo1 B4 B5 -176.1(6) . . . . ?
B5 Mo1 B4 B5 0.000(2) . . . . ?
C14 Mo1 B4 B5 64.2(6) . . . . ?
C13 Mo1 B4 B5 124.9(7) . . . . ?
C15 Mo1 B4 B5 76.1(4) . . . . ?
B1 Mo1 B4 B5 -84.0(4) . . . . ?
C11 Mo1 B4 B5 110.9(4) . . . . ?
C12 Mo1 B4 B5 137.0(4) . . . . ?
Fe Mo1 B4 B5 -127.9(4) . . . . ?
Mo2 Mo1 B4 B5 -67.9(4) . . . . ?
B3 Mo1 B4 Mo2 -108.2(5) . . . . ?
B5 Mo1 B4 Mo2 67.9(4) . . . . ?
C14 Mo1 B4 Mo2 132.2(3) . . . . ?
C13 Mo1 B4 Mo2 -167.1(5) . . . . ?
C15 Mo1 B4 Mo2 144.0(3) . . . . ?
B1 Mo1 B4 Mo2 -16.0(3) . . . . ?
C11 Mo1 B4 Mo2 178.8(3) . . . . ?
C12 Mo1 B4 Mo2 -155.1(3) . . . . ?
Fe Mo1 B4 Mo2 -60.0(2) . . . . ?
Mo2 Mo1 B4 Mo2 0.0 . . . . ?
B3 B4 B5 Mo2 84.4(8) . . . . ?
B2 B4 B5 Mo2 4.3(6) . . . . ?
Mo2 B4 B5 Mo2 0.0 . . . . ?
Mo1 B4 B5 Mo2 88.9(2) . . . . ?
B3 B4 B5 Mo1 -4.4(7) . . . . ?
B2 B4 B5 Mo1 -84.6(7) . . . . ?
Mo2 B4 B5 Mo1 -88.9(2) . . . . ?
Mo1 B4 B5 Mo1 0.000(2) . . . . ?
B2 Mo2 B5 B4 -2.7(4) . . . . ?
C25 Mo2 B5 B4 140.5(4) . . . . ?
B4 Mo2 B5 B4 0.000(1) . . . . ?
C24 Mo2 B5 B4 107.8(4) . . . . ?
C21 Mo2 B5 B4 142.7(4) . . . . ?
B1 Mo2 B5 B4 -101.1(4) . . . . ?
C23 Mo2 B5 B4 78.7(4) . . . . ?
C22 Mo2 B5 B4 83.9(5) . . . . ?
Fe Mo2 B5 B4 -52.2(3) . . . . ?
Mo1 Mo2 B5 B4 -69.9(3) . . . . ?
B2 Mo2 B5 Mo1 67.1(3) . . . . ?
C25 Mo2 B5 Mo1 -149.6(2) . . . . ?
B4 Mo2 B5 Mo1 69.9(3) . . . . ?
C24 Mo2 B5 Mo1 177.6(3) . . . . ?
C21 Mo2 B5 Mo1 -147.5(3) . . . . ?
B1 Mo2 B5 Mo1 -31.2(3) . . . . ?
C23 Mo2 B5 Mo1 148.5(2) . . . . ?
C22 Mo2 B5 Mo1 153.8(4) . . . . ?
Fe Mo2 B5 Mo1 17.7(2) . . . . ?
Mo1 Mo2 B5 Mo1 0.000(1) . . . . ?
B3 Mo1 B5 B4 2.8(4) . . . . ?
C14 Mo1 B5 B4 -141.5(4) . . . . ?
B4 Mo1 B5 B4 0.000(2) . . . . ?
C13 Mo1 B5 B4 -139.3(5) . . . . ?
C15 Mo1 B5 B4 -110.1(4) . . . . ?
B1 Mo1 B5 B4 100.9(4) . . . . ?
C11 Mo1 B5 B4 -79.3(4) . . . . ?
C12 Mo1 B5 B4 -80.6(6) . . . . ?
Fe Mo1 B5 B4 52.1(4) . . . . ?
Mo2 Mo1 B5 B4 69.8(4) . . . . ?
B3 Mo1 B5 Mo2 -67.1(3) . . . . ?
C14 Mo1 B5 Mo2 148.7(2) . . . . ?
B4 Mo1 B5 Mo2 -69.8(4) . . . . ?
C13 Mo1 B5 Mo2 150.9(4) . . . . ?
C15 Mo1 B5 Mo2 -179.9(3) . . . . ?
B1 Mo1 B5 Mo2 31.0(3) . . . . ?
C11 Mo1 B5 Mo2 -149.1(2) . . . . ?
C12 Mo1 B5 Mo2 -150.4(4) . . . . ?
Fe Mo1 B5 Mo2 -17.7(2) . . . . ?
Mo2 Mo1 B5 Mo2 0.000(1) . . . . ?
C3 Fe C1 O1 -20.3(197) . . . . ?
C2 Fe C1 O1 74.8(197) . . . . ?
B3 Fe C1 O1 -130.3(197) . . . . ?
B2 Fe C1 O1 -179.6(1000) . . . . ?
B1 Fe C1 O1 -14.3(259) . . . . ?
Mo1 Fe C1 O1 -112.0(196) . . . . ?
Mo2 Fe C1 O1 165.7(195) . . . . ?
C1 Fe C2 O2 -74.1(82) . . . . ?
C3 Fe C2 O2 22.4(82) . . . . ?
B3 Fe C2 O2 -147.1(79) . . . . ?
B2 Fe C2 O2 -154.1(81) . . . . ?
B1 Fe C2 O2 103.3(82) . . . . ?
Mo1 Fe C2 O2 114.4(81) . . . . ?
Mo2 Fe C2 O2 159.0(82) . . . . ?
C1 Fe C3 O3 62.0(123) . . . . ?
C2 Fe C3 O3 -34.9(122) . . . . ?
B3 Fe C3 O3 140.3(122) . . . . ?
B2 Fe C3 O3 135.8(118) . . . . ?
B1 Fe C3 O3 -117.7(123) . . . . ?
Mo1 Fe C3 O3 -173.6(122) . . . . ?
Mo2 Fe C3 O3 -125.0(120) . . . . ?
B3 Mo1 C11 C12 92.4(6) . . . . ?
B5 Mo1 C11 C12 -178.6(5) . . . . ?
C14 Mo1 C11 C12 -77.9(6) . . . . ?
B4 Mo1 C11 C12 136.0(5) . . . . ?
C13 Mo1 C11 C12 -36.2(5) . . . . ?
C15 Mo1 C11 C12 -116.5(7) . . . . ?
B1 Mo1 C11 C12 0.9(10) . . . . ?
C12 Mo1 C11 C12 0.000(2) . . . . ?
Fe Mo1 C11 C12 59.7(6) . . . . ?
Mo2 Mo1 C11 C12 137.6(5) . . . . ?
B3 Mo1 C11 C15 -151.1(5) . . . . ?
B5 Mo1 C11 C15 -62.1(5) . . . . ?
C14 Mo1 C11 C15 38.6(4) . . . . ?
B4 Mo1 C11 C15 -107.5(5) . . . . ?
C13 Mo1 C11 C15 80.3(5) . . . . ?
C15 Mo1 C11 C15 0.000(2) . . . . ?
B1 Mo1 C11 C15 117.4(8) . . . . ?
C12 Mo1 C11 C15 116.5(7) . . . . ?
Fe Mo1 C11 C15 176.2(4) . . . . ?
Mo2 Mo1 C11 C15 -105.9(5) . . . . ?
B3 Mo1 C11 C16 -34.4(9) . . . . ?
B5 Mo1 C11 C16 54.5(10) . . . . ?
C14 Mo1 C11 C16 155.2(10) . . . . ?
B4 Mo1 C11 C16 9.2(10) . . . . ?
C13 Mo1 C11 C16 -163.0(11) . . . . ?
C15 Mo1 C11 C16 116.6(11) . . . . ?
B1 Mo1 C11 C16 -126.0(10) . . . . ?
C12 Mo1 C11 C16 -126.8(12) . . . . ?
Fe Mo1 C11 C16 -67.2(10) . . . . ?
Mo2 Mo1 C11 C16 10.8(12) . . . . ?
C15 C11 C12 C13 -0.9(9) . . . . ?
C16 C11 C12 C13 -171.0(8) . . . . ?
Mo1 C11 C12 C13 62.0(6) . . . . ?
C15 C11 C12 C17 172.7(9) . . . . ?
C16 C11 C12 C17 2.6(14) . . . . ?
Mo1 C11 C12 C17 -124.3(9) . . . . ?
C15 C11 C12 Mo1 -63.0(5) . . . . ?
C16 C11 C12 Mo1 127.0(9) . . . . ?
Mo1 C11 C12 Mo1 0.000(1) . . . . ?
B3 Mo1 C12 C11 -83.5(5) . . . . ?
B5 Mo1 C12 C11 2.2(8) . . . . ?
C14 Mo1 C12 C11 80.3(6) . . . . ?
B4 Mo1 C12 C11 -52.0(6) . . . . ?
C13 Mo1 C12 C11 117.9(8) . . . . ?
C15 Mo1 C12 C11 37.8(5) . . . . ?
B1 Mo1 C12 C11 -179.6(5) . . . . ?
C11 Mo1 C12 C11 0.000(2) . . . . ?
Fe Mo1 C12 C11 -131.4(5) . . . . ?
Mo2 Mo1 C12 C11 -106.8(6) . . . . ?
B3 Mo1 C12 C13 158.5(6) . . . . ?
B5 Mo1 C12 C13 -115.8(6) . . . . ?
C14 Mo1 C12 C13 -37.6(5) . . . . ?
B4 Mo1 C12 C13 -169.9(5) . . . . ?
C13 Mo1 C12 C13 0.000(3) . . . . ?
C15 Mo1 C12 C13 -80.1(5) . . . . ?
B1 Mo1 C12 C13 62.4(6) . . . . ?
C11 Mo1 C12 C13 -117.9(8) . . . . ?
Fe Mo1 C12 C13 110.6(5) . . . . ?
Mo2 Mo1 C12 C13 135.2(5) . . . . ?
B3 Mo1 C12 C17 36.9(10) . . . . ?
B5 Mo1 C12 C17 122.6(9) . . . . ?
C14 Mo1 C12 C17 -159.2(11) . . . . ?
B4 Mo1 C12 C17 68.5(10) . . . . ?
C13 Mo1 C12 C17 -121.6(12) . . . . ?
C15 Mo1 C12 C17 158.2(11) . . . . ?
B1 Mo1 C12 C17 -59.2(11) . . . . ?
C11 Mo1 C12 C17 120.4(12) . . . . ?
Fe Mo1 C12 C17 -11.0(10) . . . . ?
Mo2 Mo1 C12 C17 13.6(14) . . . . ?
C11 C12 C13 C14 0.5(9) . . . . ?
C17 C12 C13 C14 -173.0(9) . . . . ?
Mo1 C12 C13 C14 63.6(6) . . . . ?
C11 C12 C13 C18 168.9(8) . . . . ?
C17 C12 C13 C18 -4.6(15) . . . . ?
Mo1 C12 C13 C18 -128.0(9) . . . . ?
C11 C12 C13 Mo1 -63.1(6) . . . . ?
C17 C12 C13 Mo1 123.4(10) . . . . ?
Mo1 C12 C13 Mo1 0.000(1) . . . . ?
B3 Mo1 C13 C12 -24.0(6) . . . . ?
B5 Mo1 C13 C12 112.7(6) . . . . ?
C14 Mo1 C13 C12 116.3(8) . . . . ?
B4 Mo1 C13 C12 19.0(10) . . . . ?
C15 Mo1 C13 C12 77.8(5) . . . . ?
B1 Mo1 C13 C12 -131.3(5) . . . . ?
C11 Mo1 C13 C12 35.7(5) . . . . ?
C12 Mo1 C13 C12 0.000(2) . . . . ?
Fe Mo1 C13 C12 -79.2(5) . . . . ?
Mo2 Mo1 C13 C12 -135.5(5) . . . . ?
B3 Mo1 C13 C14 -140.3(5) . . . . ?
B5 Mo1 C13 C14 -3.7(8) . . . . ?
C14 Mo1 C13 C14 0.000(4) . . . . ?
B4 Mo1 C13 C14 -97.3(8) . . . . ?
C15 Mo1 C13 C14 -38.5(5) . . . . ?
B1 Mo1 C13 C14 112.4(5) . . . . ?
C11 Mo1 C13 C14 -80.6(6) . . . . ?
C12 Mo1 C13 C14 -116.3(8) . . . . ?
Fe Mo1 C13 C14 164.5(4) . . . . ?
Mo2 Mo1 C13 C14 108.2(6) . . . . ?
B3 Mo1 C13 C18 102.8(9) . . . . ?
B5 Mo1 C13 C18 -120.5(9) . . . . ?
C14 Mo1 C13 C18 -116.9(11) . . . . ?
B4 Mo1 C13 C18 145.9(10) . . . . ?
C15 Mo1 C13 C18 -155.4(10) . . . . ?
B1 Mo1 C13 C18 -4.5(10) . . . . ?
C11 Mo1 C13 C18 162.5(10) . . . . ?
C12 Mo1 C13 C18 126.8(11) . . . . ?
Fe Mo1 C13 C18 47.7(9) . . . . ?
Mo2 Mo1 C13 C18 -8.7(13) . . . . ?
C12 C13 C14 C15 0.1(9) . . . . ?
C18 C13 C14 C15 -169.1(7) . . . . ?
Mo1 C13 C14 C15 66.1(5) . . . . ?
C12 C13 C14 C19 173.7(7) . . . . ?
C18 C13 C14 C19 4.6(14) . . . . ?
Mo1 C13 C14 C19 -120.3(8) . . . . ?
C12 C13 C14 Mo1 -66.0(6) . . . . ?
C18 C13 C14 Mo1 124.8(8) . . . . ?
Mo1 C13 C14 Mo1 0.000(2) . . . . ?
B3 Mo1 C14 C13 61.7(7) . . . . ?
B5 Mo1 C14 C13 177.7(5) . . . . ?
B4 Mo1 C14 C13 134.5(6) . . . . ?
C13 Mo1 C14 C13 0.000(4) . . . . ?
C15 Mo1 C14 C13 114.7(7) . . . . ?
B1 Mo1 C14 C13 -80.6(6) . . . . ?
C11 Mo1 C14 C13 76.5(5) . . . . ?
C12 Mo1 C14 C13 36.5(5) . . . . ?
Fe Mo1 C14 C13 -25.2(7) . . . . ?
Mo2 Mo1 C14 C13 -138.5(4) . . . . ?
B3 Mo1 C14 C15 -53.0(6) . . . . ?
B5 Mo1 C14 C15 63.0(5) . . . . ?
B4 Mo1 C14 C15 19.8(7) . . . . ?
C13 Mo1 C14 C15 -114.7(7) . . . . ?
C15 Mo1 C14 C15 0.000(1) . . . . ?
B1 Mo1 C14 C15 164.7(4) . . . . ?
C11 Mo1 C14 C15 -38.2(4) . . . . ?
C12 Mo1 C14 C15 -78.1(5) . . . . ?
Fe Mo1 C14 C15 -139.8(4) . . . . ?
Mo2 Mo1 C14 C15 106.8(5) . . . . ?
B3 Mo1 C14 C19 -173.1(7) . . . . ?
B5 Mo1 C14 C19 -57.1(8) . . . . ?
B4 Mo1 C14 C19 -100.3(8) . . . . ?
C13 Mo1 C14 C19 125.2(10) . . . . ?
C15 Mo1 C14 C19 -120.1(9) . . . . ?
B1 Mo1 C14 C19 44.6(8) . . . . ?
C11 Mo1 C14 C19 -158.3(8) . . . . ?
C12 Mo1 C14 C19 161.8(9) . . . . ?
Fe Mo1 C14 C19 100.1(7) . . . . ?
Mo2 Mo1 C14 C19 -13.3(10) . . . . ?
C13 C14 C15 C11 -0.7(8) . . . . ?
C19 C14 C15 C11 -174.6(7) . . . . ?
Mo1 C14 C15 C11 65.5(5) . . . . ?
C13 C14 C15 C20 173.2(8) . . . . ?
C19 C14 C15 C20 -0.7(12) . . . . ?
Mo1 C14 C15 C20 -120.6(8) . . . . ?
C13 C14 C15 Mo1 -66.2(5) . . . . ?
C19 C14 C15 Mo1 119.9(7) . . . . ?
Mo1 C14 C15 Mo1 0.0 . . . . ?
C12 C11 C15 C14 1.0(8) . . . . ?
C16 C11 C15 C14 171.8(7) . . . . ?
Mo1 C11 C15 C14 -63.6(5) . . . . ?
C12 C11 C15 C20 -172.9(8) . . . . ?
C16 C11 C15 C20 -2.1(12) . . . . ?
Mo1 C11 C15 C20 122.4(8) . . . . ?
C12 C11 C15 Mo1 64.6(6) . . . . ?
C16 C11 C15 Mo1 -124.5(7) . . . . ?
Mo1 C11 C15 Mo1 0.000(1) . . . . ?
B3 Mo1 C15 C14 145.8(4) . . . . ?
B5 Mo1 C15 C14 -122.3(4) . . . . ?
C14 Mo1 C15 C14 0.000(1) . . . . ?
B4 Mo1 C15 C14 -166.7(5) . . . . ?
C13 Mo1 C15 C14 37.9(4) . . . . ?
B1 Mo1 C15 C14 -27.5(7) . . . . ?
C11 Mo1 C15 C14 114.4(6) . . . . ?
C12 Mo1 C15 C14 78.4(5) . . . . ?
Fe Mo1 C15 C14 106.2(6) . . . . ?
Mo2 Mo1 C15 C14 -122.4(4) . . . . ?
B3 Mo1 C15 C11 31.3(5) . . . . ?
B5 Mo1 C15 C11 123.2(5) . . . . ?
C14 Mo1 C15 C11 -114.4(6) . . . . ?
B4 Mo1 C15 C11 78.8(5) . . . . ?
C13 Mo1 C15 C11 -76.6(5) . . . . ?
B1 Mo1 C15 C11 -141.9(6) . . . . ?
C11 Mo1 C15 C11 0.000(2) . . . . ?
C12 Mo1 C15 C11 -36.0(5) . . . . ?
Fe Mo1 C15 C11 -8.2(8) . . . . ?
Mo2 Mo1 C15 C11 123.2(4) . . . . ?
B3 Mo1 C15 C20 -92.0(8) . . . . ?
B5 Mo1 C15 C20 0.0(8) . . . . ?
C14 Mo1 C15 C20 122.3(9) . . . . ?
B4 Mo1 C15 C20 -44.4(8) . . . . ?
C13 Mo1 C15 C20 160.2(8) . . . . ?
B1 Mo1 C15 C20 94.8(9) . . . . ?
C11 Mo1 C15 C20 -123.3(9) . . . . ?
C12 Mo1 C15 C20 -159.3(9) . . . . ?
Fe Mo1 C15 C20 -131.5(7) . . . . ?
Mo2 Mo1 C15 C20 -0.1(9) . . . . ?
B2 Mo2 C21 C22 21.8(6) . . . . ?
B5 Mo2 C21 C22 -117.9(6) . . . . ?
C25 Mo2 C21 C22 -114.4(7) . . . . ?
B4 Mo2 C21 C22 -24.9(10) . . . . ?
C24 Mo2 C21 C22 -76.3(5) . . . . ?
B1 Mo2 C21 C22 129.3(5) . . . . ?
C23 Mo2 C21 C22 -35.1(5) . . . . ?
C22 Mo2 C21 C22 0.000(1) . . . . ?
Fe Mo2 C21 C22 77.6(5) . . . . ?
Mo1 Mo2 C21 C22 137.9(5) . . . . ?
B2 Mo2 C21 C25 136.2(5) . . . . ?
B5 Mo2 C21 C25 -3.5(7) . . . . ?
C25 Mo2 C21 C25 0.000(2) . . . . ?
B4 Mo2 C21 C25 89.5(9) . . . . ?
C24 Mo2 C21 C25 38.1(4) . . . . ?
B1 Mo2 C21 C25 -116.3(5) . . . . ?
C23 Mo2 C21 C25 79.3(5) . . . . ?
C22 Mo2 C21 C25 114.4(7) . . . . ?
Fe Mo2 C21 C25 -168.0(4) . . . . ?
Mo1 Mo2 C21 C25 -107.6(6) . . . . ?
B2 Mo2 C21 C26 -106.5(8) . . . . ?
B5 Mo2 C21 C26 113.8(9) . . . . ?
C25 Mo2 C21 C26 117.3(10) . . . . ?
B4 Mo2 C21 C26 -153.2(9) . . . . ?
C24 Mo2 C21 C26 155.4(9) . . . . ?
B1 Mo2 C21 C26 1.0(9) . . . . ?
C23 Mo2 C21 C26 -163.4(9) . . . . ?
C22 Mo2 C21 C26 -128.3(11) . . . . ?
Fe Mo2 C21 C26 -50.7(8) . . . . ?
Mo1 Mo2 C21 C26 9.6(12) . . . . ?
C25 C21 C22 C23 -2.7(8) . . . . ?
C26 C21 C22 C23 -171.8(8) . . . . ?
Mo2 C21 C22 C23 60.8(5) . . . . ?
C25 C21 C22 C27 172.4(7) . . . . ?
C26 C21 C22 C27 3.3(13) . . . . ?
Mo2 C21 C22 C27 -124.1(8) . . . . ?
C25 C21 C22 Mo2 -63.6(4) . . . . ?
C26 C21 C22 Mo2 127.4(9) . . . . ?
Mo2 C21 C22 Mo2 0.0 . . . . ?
B2 Mo2 C22 C23 79.8(5) . . . . ?
B5 Mo2 C22 C23 -8.8(7) . . . . ?
C25 Mo2 C22 C23 -79.8(5) . . . . ?
B4 Mo2 C22 C23 48.3(6) . . . . ?
C24 Mo2 C22 C23 -37.4(5) . . . . ?
C21 Mo2 C22 C23 -119.2(7) . . . . ?
B1 Mo2 C22 C23 177.1(4) . . . . ?
C23 Mo2 C22 C23 0.000(2) . . . . ?
Fe Mo2 C22 C23 128.1(4) . . . . ?
Mo1 Mo2 C22 C23 108.9(6) . . . . ?
B2 Mo2 C22 C21 -161.0(5) . . . . ?
B5 Mo2 C22 C21 110.5(6) . . . . ?
C25 Mo2 C22 C21 39.4(5) . . . . ?
B4 Mo2 C22 C21 167.5(5) . . . . ?
C24 Mo2 C22 C21 81.8(5) . . . . ?
C21 Mo2 C22 C21 0.000(1) . . . . ?
B1 Mo2 C22 C21 -63.6(6) . . . . ?
C23 Mo2 C22 C21 119.2(7) . . . . ?
Fe Mo2 C22 C21 -112.7(5) . . . . ?
Mo1 Mo2 C22 C21 -131.9(5) . . . . ?
B2 Mo2 C22 C27 -39.7(8) . . . . ?
B5 Mo2 C22 C27 -128.3(7) . . . . ?
C25 Mo2 C22 C27 160.7(9) . . . . ?
B4 Mo2 C22 C27 -71.2(8) . . . . ?
C24 Mo2 C22 C27 -156.9(9) . . . . ?
C21 Mo2 C22 C27 121.3(10) . . . . ?
B1 Mo2 C22 C27 57.6(8) . . . . ?
C23 Mo2 C22 C27 -119.5(9) . . . . ?
Fe Mo2 C22 C27 8.6(8) . . . . ?
Mo1 Mo2 C22 C27 -10.6(11) . . . . ?
C21 C22 C23 C24 2.5(8) . . . . ?
C27 C22 C23 C24 -172.7(7) . . . . ?
Mo2 C22 C23 C24 62.0(5) . . . . ?
C21 C22 C23 C28 172.0(7) . . . . ?
C27 C22 C23 C28 -3.3(12) . . . . ?
Mo2 C22 C23 C28 -128.6(8) . . . . ?
C21 C22 C23 Mo2 -59.5(5) . . . . ?
C27 C22 C23 Mo2 125.3(8) . . . . ?
Mo2 C22 C23 Mo2 0.000(1) . . . . ?
B2 Mo2 C23 C22 -96.3(5) . . . . ?
B5 Mo2 C23 C22 174.5(5) . . . . ?
C25 Mo2 C23 C22 78.6(5) . . . . ?
B4 Mo2 C23 C22 -139.9(5) . . . . ?
C24 Mo2 C23 C22 116.6(7) . . . . ?
C21 Mo2 C23 C22 35.6(5) . . . . ?
B1 Mo2 C23 C22 -6.1(9) . . . . ?
C22 Mo2 C23 C22 0.000(2) . . . . ?
Fe Mo2 C23 C22 -63.2(5) . . . . ?
Mo1 Mo2 C23 C22 -139.1(4) . . . . ?
B2 Mo2 C23 C24 147.0(5) . . . . ?
B5 Mo2 C23 C24 57.9(5) . . . . ?
C25 Mo2 C23 C24 -38.1(5) . . . . ?
B4 Mo2 C23 C24 103.4(5) . . . . ?
C24 Mo2 C23 C24 0.000(3) . . . . ?
C21 Mo2 C23 C24 -81.1(5) . . . . ?
B1 Mo2 C23 C24 -122.8(7) . . . . ?
C22 Mo2 C23 C24 -116.6(7) . . . . ?
Fe Mo2 C23 C24 -179.9(4) . . . . ?
Mo1 Mo2 C23 C24 104.3(5) . . . . ?
B2 Mo2 C23 C28 29.9(8) . . . . ?
B5 Mo2 C23 C28 -59.3(9) . . . . ?
C25 Mo2 C23 C28 -155.2(9) . . . . ?
B4 Mo2 C23 C28 -13.7(9) . . . . ?
C24 Mo2 C23 C28 -117.2(10) . . . . ?
C21 Mo2 C23 C28 161.8(9) . . . . ?
B1 Mo2 C23 C28 120.1(9) . . . . ?
C22 Mo2 C23 C28 126.2(10) . . . . ?
Fe Mo2 C23 C28 63.0(8) . . . . ?
Mo1 Mo2 C23 C28 -12.9(10) . . . . ?
C22 C23 C24 C25 -1.3(8) . . . . ?
C28 C23 C24 C25 -171.3(6) . . . . ?
Mo2 C23 C24 C25 63.8(5) . . . . ?
C22 C23 C24 C29 171.4(7) . . . . ?
C28 C23 C24 C29 1.3(11) . . . . ?
Mo2 C23 C24 C29 -123.6(8) . . . . ?
C22 C23 C24 Mo2 -65.1(5) . . . . ?
C28 C23 C24 Mo2 124.9(7) . . . . ?
Mo2 C23 C24 Mo2 0.000(2) . . . . ?
B2 Mo2 C24 C25 -150.7(4) . . . . ?
B5 Mo2 C24 C25 116.9(5) . . . . ?
C25 Mo2 C24 C25 0.0 . . . . ?
B4 Mo2 C24 C25 161.9(5) . . . . ?
C21 Mo2 C24 C25 -38.8(4) . . . . ?
B1 Mo2 C24 C25 21.4(8) . . . . ?
C23 Mo2 C24 C25 -115.7(6) . . . . ?
C22 Mo2 C24 C25 -79.4(5) . . . . ?
Fe Mo2 C24 C25 -115.4(5) . . . . ?
Mo1 Mo2 C24 C25 119.7(4) . . . . ?
B2 Mo2 C24 C23 -35.0(5) . . . . ?
B5 Mo2 C24 C23 -127.4(5) . . . . ?
C25 Mo2 C24 C23 115.7(6) . . . . ?
B4 Mo2 C24 C23 -82.5(5) . . . . ?
C21 Mo2 C24 C23 76.9(5) . . . . ?
B1 Mo2 C24 C23 137.1(6) . . . . ?
C23 Mo2 C24 C23 0.000(3) . . . . ?
C22 Mo2 C24 C23 36.3(4) . . . . ?
Fe Mo2 C24 C23 0.3(8) . . . . ?
Mo1 Mo2 C24 C23 -124.6(4) . . . . ?
B2 Mo2 C24 C29 89.1(8) . . . . ?
B5 Mo2 C24 C29 -3.3(8) . . . . ?
C25 Mo2 C24 C29 -120.2(10) . . . . ?
B4 Mo2 C24 C29 41.7(9) . . . . ?
C21 Mo2 C24 C29 -158.9(9) . . . . ?
B1 Mo2 C24 C29 -98.8(9) . . . . ?
C23 Mo2 C24 C29 124.2(10) . . . . ?
C22 Mo2 C24 C29 160.5(9) . . . . ?
Fe Mo2 C24 C29 124.4(7) . . . . ?
Mo1 Mo2 C24 C29 -0.5(10) . . . . ?
C23 C24 C25 C21 -0.4(7) . . . . ?
C29 C24 C25 C21 -173.1(7) . . . . ?
Mo2 C24 C25 C21 66.2(5) . . . . ?
C23 C24 C25 C30 171.3(7) . . . . ?
C29 C24 C25 C30 -1.4(12) . . . . ?
Mo2 C24 C25 C30 -122.1(7) . . . . ?
C23 C24 C25 Mo2 -66.6(5) . . . . ?
C29 C24 C25 Mo2 120.7(7) . . . . ?
Mo2 C24 C25 Mo2 0.0 . . . . ?
C22 C21 C25 C24 1.9(8) . . . . ?
C26 C21 C25 C24 171.7(7) . . . . ?
Mo2 C21 C25 C24 -65.9(5) . . . . ?
C22 C21 C25 C30 -169.7(7) . . . . ?
C26 C21 C25 C30 0.0(12) . . . . ?
Mo2 C21 C25 C30 122.4(8) . . . . ?
C22 C21 C25 Mo2 67.8(5) . . . . ?
C26 C21 C25 Mo2 -122.4(7) . . . . ?
Mo2 C21 C25 Mo2 0.000(2) . . . . ?
B2 Mo2 C25 C24 45.0(6) . . . . ?
B5 Mo2 C25 C24 -67.6(5) . . . . ?
B4 Mo2 C25 C24 -26.0(6) . . . . ?
C24 Mo2 C25 C24 0.0 . . . . ?
C21 Mo2 C25 C24 114.7(6) . . . . ?
B1 Mo2 C25 C24 -168.6(4) . . . . ?
C23 Mo2 C25 C24 37.2(4) . . . . ?
C22 Mo2 C25 C24 77.4(5) . . . . ?
Fe Mo2 C25 C24 135.6(4) . . . . ?
Mo1 Mo2 C25 C24 -108.2(4) . . . . ?
B2 Mo2 C25 C21 -69.7(6) . . . . ?
B5 Mo2 C25 C21 177.7(4) . . . . ?
B4 Mo2 C25 C21 -140.6(5) . . . . ?
C24 Mo2 C25 C21 -114.7(6) . . . . ?
C21 Mo2 C25 C21 0.000(3) . . . . ?
B1 Mo2 C25 C21 76.7(5) . . . . ?
C23 Mo2 C25 C21 -77.4(4) . . . . ?
C22 Mo2 C25 C21 -37.3(4) . . . . ?
Fe Mo2 C25 C21 20.9(6) . . . . ?
Mo1 Mo2 C25 C21 137.2(3) . . . . ?
B2 Mo2 C25 C30 167.1(8) . . . . ?
B5 Mo2 C25 C30 54.5(8) . . . . ?
B4 Mo2 C25 C30 96.1(9) . . . . ?
C24 Mo2 C25 C30 122.1(10) . . . . ?
C21 Mo2 C25 C30 -123.2(10) . . . . ?
B1 Mo2 C25 C30 -46.5(9) . . . . ?
C23 Mo2 C25 C30 159.3(9) . . . . ?
C22 Mo2 C25 C30 -160.5(9) . . . . ?
Fe Mo2 C25 C30 -102.3(8) . . . . ?
Mo1 Mo2 C25 C30 13.9(10) . . . . ?
